data_7011819
loop_
_publ_author_name
'Adams, Harry'
'Guio, Laurence V. Y.'
'Morris, Michael J.'
'Spey, Sharon E.'

_publ_section_title
;
 Alkyne scission in cobalt--molybdenum clusters: synthesis and
 structures of hexa- and heptanuclear alkylidyne clusters with unusual
 architectures
;
_journal_issue 14
_journal_name_full 'Journal of the Chemical Society, Dalton Transactions'
_journal_page_first 2907
_journal_paper_doi 10.1039/b204326m
_journal_year 2002
_chemical_formula_sum 'C26 H13 Co5 Mo2 O14'
_chemical_formula_weight 1035.89
_chemical_name_systematic
; 
? 
;
_space_group_IT_number 14
_symmetry_cell_setting monoclinic
_symmetry_space_group_name_Hall '-P 2yn'
_symmetry_space_group_name_H-M 'P 1 21/n 1'
_atom_sites_solution_hydrogens geom
_atom_sites_solution_primary direct
_atom_sites_solution_secondary difmap
_audit_creation_method SHELXL-97
_cell_angle_alpha 90.00
_cell_angle_beta 94.388(3)
_cell_angle_gamma 90.00
_cell_formula_units_Z 12
_cell_length_a 17.768(2)
_cell_length_b 17.468(2)
_cell_length_c 29.337(4)
_cell_measurement_temperature 150(2)
_cell_volume 9078.7(19)
_computing_cell_refinement 'Bruker SMART'
_computing_data_collection 'Bruker SMART'
_computing_data_reduction 'Bruker SHELXTL'
_computing_molecular_graphics 'Bruker SHELXTL'
_computing_publication_material 'Bruker SHELXTL'
_computing_structure_refinement 'SHELXL-97 (Sheldrick, 1997)'
_computing_structure_solution 'SHELXS-97 (Sheldrick, 1990)'
_diffrn_ambient_temperature 150(2)
_diffrn_measured_fraction_theta_full 0.967
_diffrn_measured_fraction_theta_max 0.967
_diffrn_measurement_device_type 'CCD area detector'
_diffrn_measurement_method 'phi and omega scans'
_diffrn_radiation_monochromator graphite
_diffrn_radiation_source 'fine-focus sealed tube'
_diffrn_radiation_type MoK\a
_diffrn_radiation_wavelength 0.71073
_diffrn_reflns_av_R_equivalents 0.1025
_diffrn_reflns_av_sigmaI/netI 0.1504
_diffrn_reflns_limit_h_max 23
_diffrn_reflns_limit_h_min -23
_diffrn_reflns_limit_k_max 21
_diffrn_reflns_limit_k_min -23
_diffrn_reflns_limit_l_max 38
_diffrn_reflns_limit_l_min -22
_diffrn_reflns_number 57159
_diffrn_reflns_theta_full 28.37
_diffrn_reflns_theta_max 28.37
_diffrn_reflns_theta_min 1.30
_exptl_absorpt_coefficient_mu 3.544
_exptl_absorpt_correction_T_max 0.7647
_exptl_absorpt_correction_T_min 0.4063
_exptl_absorpt_correction_type empirical
_exptl_absorpt_process_details SADABS
_exptl_crystal_colour BLACK
_exptl_crystal_density_diffrn 2.274
_exptl_crystal_density_method 'not measured'
_exptl_crystal_description BLOCK
_exptl_crystal_F_000 6000
_exptl_crystal_size_max 0.31
_exptl_crystal_size_mid 0.21
_exptl_crystal_size_min 0.08
_refine_diff_density_max 1.290
_refine_diff_density_min -0.989
_refine_diff_density_rms 0.180
_refine_ls_extinction_method none
_refine_ls_goodness_of_fit_ref 0.773
_refine_ls_hydrogen_treatment mixed
_refine_ls_matrix_type full
_refine_ls_number_parameters 1270
_refine_ls_number_reflns 21967
_refine_ls_number_restraints 0
_refine_ls_restrained_S_all 0.773
_refine_ls_R_factor_all 0.1110
_refine_ls_R_factor_gt 0.0491
_refine_ls_shift/su_max 0.001
_refine_ls_shift/su_mean 0.000
_refine_ls_structure_factor_coef Fsqd
_refine_ls_weighting_details 'calc w=1/[\s^2^(Fo^2^)+(0.0292P)^2^+0.0000P] where P=(Fo^2^+2Fc^2^)/3'
_refine_ls_weighting_scheme calc
_refine_ls_wR_factor_gt 0.0817
_refine_ls_wR_factor_ref 0.0963
_reflns_number_gt 12062
_reflns_number_total 21967
_reflns_threshold_expression >2sigma(I)
_cod_data_source_file b204326m.txt
_cod_data_source_block ims41m
_cod_depositor_comments
;
The following automatic conversions were performed:
'_symmetry_cell_setting' value 'Monoclinic' changed to 'monoclinic'
according to '/home/saulius/struct/CIF-dictionaries/cif_core.dic'
dictionary named 'cif_core.dic' version 2.4.1 from
2010-06-29.

'_exptl_absorpt_correction_type' value 'Empirical' changed to
'empirical' according to
'/home/saulius/struct/CIF-dictionaries/cif_core.dic' dictionary named
'cif_core.dic' version 2.4.1 from 2010-06-29.

Automatic conversion script
Id: cif_fix_enum 1527 2010-12-29 10:47:43Z saulius 
;
_cod_original_cell_volume 9079(2)
_cod_original_sg_symbol_H-M P2(1)/n
_cod_database_code 7011819

loop_
_symmetry_equiv_pos_as_xyz
'x, y, z'
'-x+1/2, y+1/2, -z+1/2'
'-x, -y, -z'
'x-1/2, -y-1/2, z-1/2'

loop_
_atom_site_label
_atom_site_type_symbol
_atom_site_fract_x
_atom_site_fract_y
_atom_site_fract_z
_atom_site_U_iso_or_equiv
_atom_site_adp_type
_atom_site_occupancy
_atom_site_symmetry_multiplicity
_atom_site_calc_flag
_atom_site_refinement_flags
_atom_site_disorder_assembly
_atom_site_disorder_group
Co1A Co 0.96828(5) 0.62828(5) 0.28515(3) 0.0222(2) Uani 1 1 d . . .
Co2A Co 1.01712(5) 0.68419(5) 0.21661(3) 0.0220(2) Uani 1 1 d . . .
Co3A Co 0.98726(5) 0.81200(5) 0.18309(3) 0.0227(2) Uani 1 1 d . . .
Co4A Co 0.84084(5) 0.80827(5) 0.19220(3) 0.0225(2) Uani 1 1 d . . .
Co5A Co 0.78035(5) 0.75461(5) 0.26032(3) 0.0215(2) Uani 1 1 d . . .
Mo1A Mo 0.85931(3) 0.65399(3) 0.217874(19) 0.01847(12) Uani 1 1 d . . .
Mo2A Mo 0.93035(3) 0.77444(3) 0.267185(19) 0.01832(12) Uani 1 1 d . . .
O1A O 1.0061(3) 0.6050(3) 0.38321(17) 0.0422(14) Uani 1 1 d . . .
O2A O 0.9863(3) 0.4678(3) 0.26042(19) 0.0444(14) Uani 1 1 d . . .
O3A O 1.1239(3) 0.6805(3) 0.29576(17) 0.0377(13) Uani 1 1 d . . .
O4A O 1.0784(3) 0.5625(3) 0.1629(2) 0.071(2) Uani 1 1 d . . .
O5A O 1.1481(3) 0.7672(3) 0.19127(17) 0.0392(13) Uani 1 1 d . . .
O6A O 1.0770(3) 0.9526(3) 0.19423(16) 0.0369(13) Uani 1 1 d . . .
O7A O 0.9841(3) 0.8026(3) 0.08317(17) 0.0424(14) Uani 1 1 d . . .
O8A O 0.8790(3) 0.9698(3) 0.1901(2) 0.069(2) Uani 1 1 d . . .
O9A O 0.7678(3) 0.7912(3) 0.09970(17) 0.0555(17) Uani 1 1 d . . .
O10A O 0.6993(3) 0.8778(3) 0.21327(18) 0.0442(14) Uani 1 1 d . . .
O11A O 0.6364(3) 0.6747(3) 0.24974(19) 0.0453(14) Uani 1 1 d . . .
O12A O 0.7369(3) 0.8389(3) 0.34089(17) 0.0424(14) Uani 1 1 d . . .
O13A O 0.8361(3) 0.6799(3) 0.36495(15) 0.0366(13) Uani 1 1 d . . .
O14A O 0.8010(3) 0.5800(2) 0.32074(15) 0.0296(11) Uani 1 1 d . . .
C1A C 0.7605(4) 0.6072(4) 0.1673(3) 0.042(2) Uani 1 1 d . . .
H1AA H 0.7177 0.6385 0.1532 0.050 Uiso 1 1 calc R . .
C2A C 0.7577(4) 0.5613(4) 0.2065(3) 0.0352(18) Uani 1 1 d . . .
H2AA H 0.7138 0.5556 0.2256 0.042 Uiso 1 1 calc R . .
C3A C 0.8254(4) 0.5209(4) 0.2117(2) 0.0335(18) Uani 1 1 d . . .
H3AA H 0.8382 0.4809 0.2354 0.040 Uiso 1 1 calc R . .
C4A C 0.8696(4) 0.5399(4) 0.1752(2) 0.0300(17) Uani 1 1 d . . .
H4AA H 0.9178 0.5144 0.1682 0.036 Uiso 1 1 calc R . .
C5A C 0.8288(4) 0.5927(4) 0.1473(2) 0.0371(19) Uani 1 1 d . . .
H5AA H 0.8423 0.6110 0.1167 0.044 Uiso 1 1 calc R . .
C6A C 1.0023(4) 0.8013(4) 0.3363(2) 0.0326(18) Uani 1 1 d . . .
H6AA H 1.0320 0.7633 0.3558 0.039 Uiso 1 1 calc R . .
C7A C 0.9289(4) 0.8243(4) 0.3416(2) 0.0274(16) Uani 1 1 d . . .
H7AA H 0.8966 0.8052 0.3656 0.033 Uiso 1 1 calc R . .
C8A C 0.9107(4) 0.8845(4) 0.3118(2) 0.0256(15) Uani 1 1 d . . .
H8AA H 0.8631 0.9152 0.3108 0.031 Uiso 1 1 calc R . .
C9A C 0.9734(4) 0.9003(4) 0.2870(2) 0.0262(16) Uani 1 1 d . . .
H9AA H 0.9787 0.9441 0.2654 0.031 Uiso 1 1 calc R . .
C10A C 1.0303(4) 0.8472(4) 0.3018(2) 0.0287(16) Uani 1 1 d . . .
H10A H 1.0834 0.8474 0.2927 0.034 Uiso 1 1 calc R . .
C11A C 0.8647(3) 0.6805(3) 0.2858(2) 0.0212(14) Uani 1 1 d . . .
C12A C 0.9227(4) 0.7334(3) 0.1966(2) 0.0221(15) Uani 1 1 d . . .
C13A C 0.9908(4) 0.6153(4) 0.3451(2) 0.0249(15) Uani 1 1 d . . .
C14A C 0.9759(4) 0.5297(4) 0.2700(2) 0.0328(17) Uani 1 1 d . . .
C15A C 1.0660(4) 0.6701(4) 0.2759(2) 0.0281(16) Uani 1 1 d . . .
C16A C 1.0548(4) 0.6101(4) 0.1848(3) 0.0368(19) Uani 1 1 d . . .
C17A C 1.0856(4) 0.7518(4) 0.1967(2) 0.0256(15) Uani 1 1 d . . .
C18A C 1.0402(4) 0.8984(4) 0.1909(2) 0.0288(16) Uani 1 1 d . . .
C19A C 0.9859(4) 0.8077(4) 0.1218(3) 0.0312(17) Uani 1 1 d . . .
C20A C 0.8699(4) 0.9046(4) 0.1898(3) 0.046(2) Uani 1 1 d . . .
C21A C 0.7950(4) 0.7978(4) 0.1358(3) 0.0335(18) Uani 1 1 d . . .
C22A C 0.7474(4) 0.8344(4) 0.2190(2) 0.0290(16) Uani 1 1 d . . .
C23A C 0.6941(4) 0.7033(4) 0.2531(2) 0.0284(16) Uani 1 1 d . . .
C24A C 0.7554(4) 0.8062(4) 0.3099(3) 0.0298(17) Uani 1 1 d . . .
C25A C 0.8333(3) 0.6484(4) 0.3281(2) 0.0252(15) Uani 1 1 d . . .
C26A C 0.7737(4) 0.5441(4) 0.3616(2) 0.0320(17) Uani 1 1 d . . .
H26A H 0.7509 0.4944 0.3534 0.048 Uiso 1 1 calc R . .
H26B H 0.7358 0.5772 0.3742 0.048 Uiso 1 1 calc R . .
H26C H 0.8161 0.5367 0.3846 0.048 Uiso 1 1 calc R . .
Co1B Co 0.51736(5) 0.79515(5) 0.07975(3) 0.0223(2) Uani 1 1 d . . .
Co2B Co 0.51706(5) 0.65611(5) 0.09299(3) 0.0213(2) Uani 1 1 d . . .
Co3B Co 0.41572(5) 0.57899(5) 0.12447(3) 0.0212(2) Uani 1 1 d . . .
Co4B Co 0.30035(5) 0.64878(5) 0.07925(3) 0.0214(2) Uani 1 1 d . . .
Co5B Co 0.29190(5) 0.79019(5) 0.06278(3) 0.0211(2) Uani 1 1 d . . .
Mo1B Mo 0.40712(3) 0.72310(3) 0.029475(18) 0.02041(13) Uani 1 1 d . . .
Mo2B Mo 0.40275(3) 0.74002(3) 0.123531(18) 0.01672(12) Uani 1 1 d . . .
O1B O 0.5722(3) 0.9346(3) 0.1251(2) 0.0569(17) Uani 1 1 d . . .
O2B O 0.6113(3) 0.8036(4) 0.0036(2) 0.085(2) Uani 1 1 d . . .
O3B O 0.6268(3) 0.7400(3) 0.15098(17) 0.0369(13) Uani 1 1 d . . .
O4B O 0.6238(3) 0.5734(3) 0.0403(2) 0.0649(18) Uani 1 1 d . . .
O5B O 0.5674(3) 0.5618(3) 0.17033(17) 0.0391(13) Uani 1 1 d . . .
O6B O 0.4114(3) 0.4316(3) 0.0768(2) 0.0537(16) Uani 1 1 d . . .
O7B O 0.3778(3) 0.5207(3) 0.21366(17) 0.0441(14) Uani 1 1 d . . .
O8B O 0.2514(3) 0.5294(3) 0.01322(19) 0.0497(15) Uani 1 1 d . . .
O9B O 0.2316(3) 0.5965(3) 0.16070(18) 0.0455(14) Uani 1 1 d . . .
O10B O 0.1496(3) 0.7115(3) 0.0623(2) 0.0465(15) Uani 1 1 d . . .
O11B O 0.2126(3) 0.8967(3) 0.11910(17) 0.0430(14) Uani 1 1 d . . .
O12B O 0.2363(3) 0.8645(3) -0.02186(18) 0.0445(14) Uani 1 1 d . . .
O13B O 0.3896(3) 0.9529(2) 0.09127(17) 0.0349(12) Uani 1 1 d . . .
O14B O 0.4088(2) 0.9231(2) 0.01847(15) 0.0291(11) Uani 1 1 d . . .
C1B C 0.4782(4) 0.6887(5) -0.0321(2) 0.0348(18) Uani 1 1 d . . .
H1BA H 0.5332 0.6758 -0.0300 0.042 Uiso 1 1 calc R . .
C2B C 0.4187(5) 0.6364(5) -0.0313(2) 0.039(2) Uani 1 1 d . . .
H2BA H 0.4241 0.5796 -0.0282 0.047 Uiso 1 1 calc R . .
C3B C 0.3514(5) 0.6757(7) -0.0406(3) 0.061(3) Uani 1 1 d . . .
H3BA H 0.3002 0.6520 -0.0454 0.073 Uiso 1 1 calc R . .
C4B C 0.3687(6) 0.7522(7) -0.0482(2) 0.075(4) Uani 1 1 d . . .
H4BA H 0.3320 0.7929 -0.0590 0.089 Uiso 1 1 calc R . .
C5B C 0.4470(6) 0.7601(5) -0.0427(2) 0.053(2) Uani 1 1 d . . .
H5B H 0.4759 0.8076 -0.0490 0.064 Uiso 1 1 calc R . .
C6B C 0.4617(4) 0.8041(4) 0.1873(2) 0.0275(16) Uani 1 1 d . . .
H6BA H 0.5128 0.8284 0.1889 0.033 Uiso 1 1 calc R . .
C7B C 0.4459(4) 0.7300(4) 0.2008(2) 0.0303(17) Uani 1 1 d . . .
H7BA H 0.4838 0.6921 0.2139 0.036 Uiso 1 1 calc R . .
C8B C 0.3669(4) 0.7203(4) 0.1983(2) 0.0332(18) Uani 1 1 d . . .
H8BA H 0.3393 0.6748 0.2093 0.040 Uiso 1 1 calc R . .
C9B C 0.3348(4) 0.7894(4) 0.1832(2) 0.0278(16) Uani 1 1 d . . .
H9BA H 0.2798 0.8021 0.1810 0.033 Uiso 1 1 calc R . .
C10B C 0.3941(4) 0.8407(4) 0.1754(2) 0.0245(15) Uani 1 1 d . . .
H10B H 0.3880 0.8960 0.1673 0.029 Uiso 1 1 calc R . .
C11B C 0.4051(3) 0.8199(4) 0.0701(2) 0.0222(15) Uani 1 1 d . . .
C12B C 0.4093(3) 0.6455(4) 0.0760(2) 0.0185(14) Uani 1 1 d . . .
C13B C 0.5504(4) 0.8802(4) 0.1073(3) 0.0361(19) Uani 1 1 d . . .
C14B C 0.5730(4) 0.8002(5) 0.0327(3) 0.044(2) Uani 1 1 d . . .
C15B C 0.5779(4) 0.7314(4) 0.1217(2) 0.0257(16) Uani 1 1 d . . .
C16B C 0.5830(4) 0.6068(4) 0.0606(3) 0.0337(18) Uani 1 1 d . . .
C17B C 0.5257(4) 0.5886(4) 0.1415(2) 0.0250(15) Uani 1 1 d . . .
C18B C 0.4134(4) 0.4884(4) 0.0959(3) 0.0312(17) Uani 1 1 d . . .
C19B C 0.3939(4) 0.5438(4) 0.1795(3) 0.0298(17) Uani 1 1 d . . .
C20B C 0.2681(4) 0.5753(4) 0.0387(2) 0.0328(18) Uani 1 1 d . . .
C21B C 0.2614(4) 0.6152(4) 0.1298(3) 0.0323(17) Uani 1 1 d . . .
C22B C 0.2154(4) 0.7154(4) 0.0656(2) 0.0278(16) Uani 1 1 d . . .
C23B C 0.2454(4) 0.8548(4) 0.0983(2) 0.0283(16) Uani 1 1 d . . .
C24B C 0.2586(4) 0.8323(4) 0.0101(2) 0.0276(16) Uani 1 1 d . . .
C25B C 0.4000(3) 0.9049(4) 0.0633(2) 0.0249(16) Uani 1 1 d . . .
C26B C 0.4000(5) 1.0031(4) 0.0080(3) 0.045(2) Uani 1 1 d . . .
H26D H 0.4071 1.0115 -0.0245 0.068 Uiso 1 1 calc R . .
H26E H 0.4377 1.0326 0.0267 0.068 Uiso 1 1 calc R . .
H26F H 0.3493 1.0198 0.0145 0.068 Uiso 1 1 calc R . .
Co1C Co 0.20928(5) 0.27101(5) 0.12118(3) 0.02006(19) Uani 1 1 d . . .
Co2C Co 0.14506(5) 0.33997(5) 0.05489(3) 0.0205(2) Uani 1 1 d . . .
Co3C Co 0.00206(5) 0.35151(5) 0.03765(3) 0.0218(2) Uani 1 1 d . . .
Co4C Co -0.02979(5) 0.21443(5) 0.05598(3) 0.01935(19) Uani 1 1 d . . .
Co5C Co 0.02459(5) 0.13914(5) 0.12202(3) 0.0199(2) Uani 1 1 d . . .
Mo1C Mo 0.12658(3) 0.18032(3) 0.064367(18) 0.01757(12) Uani 1 1 d . . .
Mo2C Mo 0.06059(3) 0.28610(3) 0.120337(18) 0.01636(12) Uani 1 1 d . . .
O1C O 0.2630(3) 0.3191(3) 0.21347(17) 0.0384(13) Uani 1 1 d . . .
O2C O 0.3536(3) 0.2166(3) 0.09384(17) 0.0474(15) Uani 1 1 d . . .
O3C O 0.2503(3) 0.4305(3) 0.11250(18) 0.0472(15) Uani 1 1 d . . .
O4C O 0.2326(4) 0.3445(3) -0.02574(19) 0.0651(18) Uani 1 1 d . . .
O5C O 0.1004(3) 0.4989(3) 0.05080(17) 0.0368(13) Uani 1 1 d . . .
O6C O 0.0057(3) 0.3633(3) -0.06219(16) 0.0364(12) Uani 1 1 d . . .
O7C O -0.0926(3) 0.4825(3) 0.05898(17) 0.0371(13) Uani 1 1 d . . .
O8C O -0.1634(3) 0.3071(3) 0.04180(17) 0.0361(12) Uani 1 1 d . . .
O9C O -0.0844(3) 0.1085(3) -0.01609(17) 0.0373(13) Uani 1 1 d . . .
O10C O -0.1329(3) 0.1828(3) 0.12574(17) 0.0376(13) Uani 1 1 d . . .
O11C O 0.0006(3) -0.0144(3) 0.08512(17) 0.0431(14) Uani 1 1 d . . .
O12C O -0.0047(3) 0.0984(3) 0.21566(16) 0.0351(12) Uani 1 1 d . . .
O13C O 0.1625(3) 0.1595(3) 0.21272(15) 0.0322(12) Uani 1 1 d . . .
O14C O 0.2105(2) 0.0868(2) 0.15971(15) 0.0284(11) Uani 1 1 d . . .
C1C C 0.2285(4) 0.0943(4) 0.0531(2) 0.0306(17) Uani 1 1 d . . .
H1CA H 0.2739 0.0858 0.0748 0.037 Uiso 1 1 calc R . .
C2C C 0.2230(4) 0.1467(4) 0.0169(2) 0.0310(17) Uani 1 1 d . . .
H2CA H 0.2642 0.1811 0.0078 0.037 Uiso 1 1 calc R . .
C3C C 0.1533(4) 0.1344(4) -0.0080(2) 0.0307(17) Uani 1 1 d . . .
H3CA H 0.1365 0.1584 -0.0380 0.037 Uiso 1 1 calc R . .
C4C C 0.1155(4) 0.0759(4) 0.0137(2) 0.0249(16) Uani 1 1 d . . .
H4CA H 0.0671 0.0513 0.0018 0.030 Uiso 1 1 calc R . .
C5C C 0.1620(4) 0.0504(4) 0.0507(2) 0.0282(16) Uani 1 1 d . . .
H5CA H 0.1520 0.0055 0.0705 0.034 Uiso 1 1 calc R . .
C6C C 0.0851(4) 0.3824(4) 0.1754(2) 0.0234(15) Uani 1 1 d . . .
H6CA H 0.1331 0.4122 0.1802 0.028 Uiso 1 1 calc R . .
C7C C 0.0211(4) 0.4051(3) 0.1480(2) 0.0218(15) Uani 1 1 d . . .
H7CA H 0.0155 0.4538 0.1301 0.026 Uiso 1 1 calc R . .
C8C C -0.0373(4) 0.3505(4) 0.1541(2) 0.0247(15) Uani 1 1 d . . .
H8CA H -0.0909 0.3544 0.1411 0.030 Uiso 1 1 calc R . .
C9C C -0.0085(4) 0.2956(4) 0.1862(2) 0.0265(16) Uani 1 1 d . . .
H9CA H -0.0380 0.2535 0.1995 0.032 Uiso 1 1 calc R . .
C10C C 0.0685(4) 0.3139(4) 0.1985(2) 0.0267(16) Uani 1 1 d . . .
H10C H 0.1020 0.2878 0.2227 0.032 Uiso 1 1 calc R . .
C11C C 0.1303(3) 0.1873(3) 0.1332(2) 0.0192(14) Uani 1 1 d . . .
C12C C 0.0630(3) 0.2664(3) 0.0465(2) 0.0188(14) Uani 1 1 d . . .
C13C C 0.2413(3) 0.2992(4) 0.1777(2) 0.0260(16) Uani 1 1 d . . .
C14C C 0.2966(4) 0.2362(4) 0.1038(2) 0.0285(16) Uani 1 1 d . . .
C15C C 0.2175(4) 0.3749(4) 0.1010(2) 0.0300(17) Uani 1 1 d . . .
C16C C 0.1992(4) 0.3428(4) 0.0059(2) 0.0318(17) Uani 1 1 d . . .
C17C C 0.1030(4) 0.4333(4) 0.0496(2) 0.0300(17) Uani 1 1 d . . .
C18C C -0.0001(3) 0.3585(4) -0.0243(2) 0.0235(15) Uani 1 1 d . . .
C19C C -0.0552(4) 0.4320(4) 0.0508(2) 0.0245(15) Uani 1 1 d . . .
C20C C -0.1017(4) 0.2853(4) 0.0438(2) 0.0275(16) Uani 1 1 d . . .
C21C C -0.0642(4) 0.1489(4) 0.0118(2) 0.0263(15) Uani 1 1 d . . .
C22C C -0.0760(4) 0.1799(4) 0.1093(2) 0.0275(16) Uani 1 1 d . . .
C23C C 0.0135(4) 0.0457(4) 0.0993(2) 0.0282(16) Uani 1 1 d . . .
C24C C 0.0073(4) 0.1140(4) 0.1796(2) 0.0272(16) Uani 1 1 d . . .
C25C C 0.1676(3) 0.1443(3) 0.1727(2) 0.0209(14) Uani 1 1 d . . .
C26C C 0.2496(4) 0.0424(4) 0.1957(2) 0.0324(18) Uani 1 1 d . . .
H26G H 0.2791 0.0020 0.1822 0.049 Uiso 1 1 calc R . .
H26H H 0.2128 0.0192 0.2147 0.049 Uiso 1 1 calc R . .
H26I H 0.2835 0.0759 0.2146 0.049 Uiso 1 1 calc R . .

loop_
_atom_site_aniso_label
_atom_site_aniso_U_11
_atom_site_aniso_U_22
_atom_site_aniso_U_33
_atom_site_aniso_U_23
_atom_site_aniso_U_13
_atom_site_aniso_U_12
Co1A 0.0236(5) 0.0195(5) 0.0229(5) 0.0011(4) -0.0026(4) 0.0008(4)
Co2A 0.0198(5) 0.0194(5) 0.0269(5) -0.0021(4) 0.0023(4) 0.0008(4)
Co3A 0.0243(5) 0.0224(5) 0.0214(5) -0.0007(4) 0.0015(4) -0.0034(4)
Co4A 0.0221(5) 0.0220(5) 0.0227(5) 0.0021(4) -0.0022(4) 0.0003(4)
Co5A 0.0204(5) 0.0226(5) 0.0214(5) -0.0030(4) 0.0014(4) 0.0016(4)
Mo1A 0.0193(3) 0.0183(3) 0.0175(3) -0.0032(2) -0.0004(2) -0.0010(2)
Mo2A 0.0199(3) 0.0164(3) 0.0182(3) -0.0022(2) -0.0019(2) -0.0001(2)
O1A 0.058(4) 0.041(3) 0.026(3) 0.000(3) -0.009(3) 0.005(3)
O2A 0.060(4) 0.018(3) 0.054(4) -0.004(3) 0.000(3) 0.009(2)
O3A 0.023(3) 0.045(3) 0.043(3) 0.005(3) -0.015(2) -0.003(2)
O4A 0.051(4) 0.043(4) 0.125(6) -0.039(4) 0.040(4) -0.017(3)
O5A 0.021(3) 0.041(3) 0.055(4) 0.010(3) 0.002(2) -0.005(2)
O6A 0.045(3) 0.033(3) 0.032(3) -0.001(3) 0.000(3) -0.013(2)
O7A 0.063(4) 0.043(3) 0.021(3) -0.002(3) 0.003(3) 0.000(3)
O8A 0.042(4) 0.034(3) 0.125(6) 0.018(4) -0.021(4) -0.002(3)
O9A 0.062(4) 0.087(5) 0.015(3) 0.005(3) -0.010(3) -0.011(3)
O10A 0.050(3) 0.039(3) 0.044(3) 0.002(3) 0.006(3) 0.030(3)
O11A 0.023(3) 0.055(4) 0.059(4) -0.016(3) 0.010(3) -0.008(3)
O12A 0.046(3) 0.048(3) 0.035(3) -0.016(3) 0.013(3) 0.009(3)
O13A 0.062(4) 0.031(3) 0.017(3) -0.006(2) 0.008(2) -0.015(3)
O14A 0.037(3) 0.028(3) 0.024(3) 0.001(2) 0.007(2) -0.010(2)
C1A 0.028(4) 0.033(4) 0.060(6) -0.029(4) -0.029(4) 0.006(3)
C2A 0.036(5) 0.035(4) 0.035(5) -0.016(4) 0.003(4) -0.012(3)
C3A 0.048(5) 0.020(4) 0.031(4) -0.004(3) -0.005(4) -0.006(3)
C4A 0.027(4) 0.024(4) 0.039(5) -0.017(3) 0.004(3) -0.001(3)
C5A 0.057(5) 0.041(5) 0.013(4) -0.009(3) -0.006(4) -0.009(4)
C6A 0.044(5) 0.029(4) 0.022(4) -0.008(3) -0.011(3) -0.003(3)
C7A 0.043(4) 0.028(4) 0.010(3) -0.005(3) -0.001(3) -0.007(3)
C8A 0.032(4) 0.025(4) 0.019(4) -0.008(3) -0.002(3) 0.000(3)
C9A 0.029(4) 0.021(4) 0.029(4) -0.002(3) 0.004(3) -0.006(3)
C10A 0.027(4) 0.027(4) 0.032(4) -0.014(3) -0.005(3) -0.007(3)
C11A 0.025(4) 0.021(3) 0.018(3) -0.004(3) -0.003(3) -0.007(3)
C12A 0.030(4) 0.023(4) 0.013(3) -0.011(3) -0.003(3) -0.002(3)
C13A 0.025(4) 0.026(4) 0.023(4) -0.002(3) -0.001(3) 0.001(3)
C14A 0.028(4) 0.045(5) 0.024(4) 0.005(4) -0.004(3) 0.002(4)
C15A 0.031(4) 0.021(4) 0.032(4) 0.009(3) 0.000(3) 0.002(3)
C16A 0.025(4) 0.033(4) 0.054(5) -0.005(4) 0.015(4) -0.001(3)
C17A 0.033(4) 0.024(4) 0.020(4) -0.004(3) 0.005(3) 0.002(3)
C18A 0.023(4) 0.032(4) 0.031(4) 0.001(3) 0.004(3) 0.005(3)
C19A 0.028(4) 0.023(4) 0.042(5) 0.005(4) 0.000(3) -0.002(3)
C20A 0.039(5) 0.025(4) 0.069(6) 0.014(4) -0.021(4) -0.006(3)
C21A 0.023(4) 0.042(5) 0.036(5) -0.003(4) 0.006(3) 0.002(3)
C22A 0.030(4) 0.029(4) 0.028(4) -0.008(3) 0.000(3) 0.006(3)
C23A 0.030(4) 0.033(4) 0.022(4) 0.003(3) -0.004(3) 0.006(3)
C24A 0.021(4) 0.028(4) 0.040(5) 0.003(4) -0.002(3) -0.002(3)
C25A 0.019(3) 0.024(4) 0.032(4) -0.002(3) 0.000(3) -0.005(3)
C26A 0.034(4) 0.034(4) 0.028(4) 0.006(4) 0.007(3) -0.001(3)
Co1B 0.0213(5) 0.0222(5) 0.0235(5) 0.0036(4) 0.0019(4) -0.0031(4)
Co2B 0.0192(5) 0.0216(5) 0.0232(5) 0.0023(4) 0.0020(4) 0.0008(4)
Co3B 0.0240(5) 0.0189(5) 0.0207(5) 0.0024(4) 0.0012(4) -0.0007(4)
Co4B 0.0203(5) 0.0228(5) 0.0207(5) -0.0015(4) -0.0008(4) -0.0020(4)
Co5B 0.0218(5) 0.0232(5) 0.0180(5) 0.0009(4) 0.0001(4) 0.0027(4)
Mo1B 0.0243(3) 0.0242(3) 0.0128(3) 0.0008(3) 0.0018(2) 0.0024(2)
Mo2B 0.0195(3) 0.0182(3) 0.0123(3) -0.0001(2) -0.0002(2) -0.0012(2)
O1B 0.057(4) 0.039(3) 0.071(5) 0.001(3) -0.018(3) -0.009(3)
O2B 0.062(4) 0.140(7) 0.057(4) -0.027(4) 0.041(4) -0.053(4)
O3B 0.031(3) 0.031(3) 0.046(3) 0.001(3) -0.014(2) -0.004(2)
O4B 0.048(4) 0.062(4) 0.090(5) -0.012(4) 0.034(4) 0.010(3)
O5B 0.034(3) 0.036(3) 0.044(3) 0.016(3) -0.012(3) -0.003(2)
O6B 0.059(4) 0.031(3) 0.072(4) -0.019(3) 0.009(3) -0.002(3)
O7B 0.061(4) 0.045(3) 0.028(3) 0.016(3) 0.013(3) 0.012(3)
O8B 0.049(4) 0.045(3) 0.054(4) -0.027(3) -0.007(3) -0.009(3)
O9B 0.034(3) 0.062(4) 0.041(3) 0.012(3) 0.009(3) -0.008(3)
O10B 0.021(3) 0.043(3) 0.074(4) 0.012(3) -0.003(3) -0.002(2)
O11B 0.053(3) 0.042(3) 0.035(3) -0.003(3) 0.005(3) 0.023(3)
O12B 0.041(3) 0.055(4) 0.037(3) 0.020(3) -0.004(3) 0.009(3)
O13B 0.056(3) 0.016(3) 0.033(3) 0.003(2) 0.010(3) 0.005(2)
O14B 0.036(3) 0.027(3) 0.024(3) 0.012(2) 0.007(2) 0.004(2)
C1B 0.030(4) 0.059(5) 0.017(4) -0.011(4) 0.009(3) 0.004(4)
C2B 0.062(6) 0.045(5) 0.011(4) -0.013(4) -0.001(4) 0.002(4)
C3B 0.037(5) 0.134(10) 0.010(4) -0.025(6) -0.006(3) -0.001(6)
C4B 0.099(9) 0.119(9) 0.006(4) 0.008(5) 0.008(5) 0.087(8)
C5B 0.103(8) 0.045(5) 0.014(4) 0.000(4) 0.026(5) -0.003(5)
C6B 0.033(4) 0.032(4) 0.017(4) -0.011(3) -0.003(3) -0.004(3)
C7B 0.047(5) 0.034(4) 0.008(3) -0.009(3) -0.008(3) 0.012(3)
C8B 0.049(5) 0.042(5) 0.009(3) -0.004(3) 0.005(3) -0.012(4)
C9B 0.026(4) 0.048(5) 0.009(3) -0.007(3) 0.001(3) 0.002(3)
C10B 0.035(4) 0.023(4) 0.015(3) -0.006(3) 0.000(3) 0.005(3)
C11B 0.017(3) 0.033(4) 0.017(3) 0.001(3) 0.004(3) 0.005(3)
C12B 0.012(3) 0.032(4) 0.012(3) -0.002(3) 0.005(2) 0.000(3)
C13B 0.036(5) 0.030(4) 0.041(5) 0.017(4) -0.003(4) -0.007(3)
C14B 0.035(5) 0.048(5) 0.051(5) -0.004(4) 0.012(4) -0.017(4)
C15B 0.024(4) 0.019(4) 0.036(4) 0.007(3) 0.009(3) 0.001(3)
C16B 0.025(4) 0.028(4) 0.049(5) 0.005(4) 0.006(4) -0.003(3)
C17B 0.030(4) 0.020(4) 0.026(4) 0.003(3) 0.005(3) -0.003(3)
C18B 0.029(4) 0.030(4) 0.034(4) 0.000(4) 0.004(3) 0.003(3)
C19B 0.030(4) 0.024(4) 0.035(4) 0.004(4) 0.003(3) 0.004(3)
C20B 0.031(4) 0.041(5) 0.026(4) -0.001(4) -0.004(3) -0.003(3)
C21B 0.029(4) 0.033(4) 0.035(4) 0.002(4) 0.000(3) -0.003(3)
C22B 0.034(4) 0.024(4) 0.024(4) -0.002(3) -0.005(3) -0.001(3)
C23B 0.034(4) 0.021(4) 0.029(4) 0.005(3) -0.003(3) 0.004(3)
C24B 0.019(4) 0.039(4) 0.025(4) 0.002(3) -0.002(3) -0.004(3)
C25B 0.017(4) 0.028(4) 0.029(4) 0.009(3) -0.002(3) 0.006(3)
C26B 0.061(6) 0.032(4) 0.044(5) 0.023(4) 0.009(4) 0.014(4)
Co1C 0.0188(4) 0.0232(5) 0.0177(5) 0.0000(4) -0.0016(4) -0.0009(4)
Co2C 0.0212(5) 0.0210(5) 0.0191(5) 0.0026(4) 0.0010(4) -0.0030(4)
Co3C 0.0257(5) 0.0204(5) 0.0189(5) 0.0019(4) -0.0015(4) 0.0037(4)
Co4C 0.0189(5) 0.0190(5) 0.0198(5) 0.0000(4) -0.0007(4) -0.0015(4)
Co5C 0.0243(5) 0.0175(5) 0.0181(5) 0.0006(4) 0.0028(4) -0.0002(4)
Mo1C 0.0204(3) 0.0185(3) 0.0137(3) -0.0006(2) 0.0012(2) 0.0021(2)
Mo2C 0.0178(3) 0.0160(3) 0.0153(3) -0.0008(2) 0.0012(2) 0.0002(2)
O1C 0.038(3) 0.049(3) 0.025(3) -0.009(3) -0.013(2) 0.007(3)
O2C 0.021(3) 0.078(4) 0.043(3) -0.020(3) -0.006(2) 0.011(3)
O3C 0.055(4) 0.034(3) 0.049(4) 0.005(3) -0.020(3) -0.019(3)
O4C 0.094(5) 0.062(4) 0.045(4) 0.000(3) 0.042(4) -0.012(4)
O5C 0.043(3) 0.020(3) 0.046(3) 0.003(3) -0.003(3) 0.002(2)
O6C 0.052(3) 0.035(3) 0.021(3) 0.002(2) 0.001(3) -0.002(2)
O7C 0.045(3) 0.027(3) 0.039(3) -0.003(3) -0.001(3) 0.009(2)
O8C 0.023(3) 0.032(3) 0.052(3) -0.002(3) -0.006(2) -0.002(2)
O9C 0.044(3) 0.036(3) 0.032(3) -0.019(3) 0.001(2) -0.004(2)
O10C 0.027(3) 0.041(3) 0.047(3) 0.009(3) 0.011(2) 0.002(2)
O11C 0.072(4) 0.023(3) 0.035(3) -0.008(3) 0.007(3) -0.008(3)
O12C 0.051(3) 0.030(3) 0.027(3) 0.007(2) 0.016(3) 0.005(2)
O13C 0.045(3) 0.037(3) 0.014(2) 0.004(2) 0.000(2) 0.012(2)
O14C 0.037(3) 0.025(3) 0.023(3) 0.002(2) 0.000(2) 0.013(2)
C1C 0.031(4) 0.037(4) 0.024(4) -0.009(3) 0.000(3) 0.014(3)
C2C 0.030(4) 0.035(4) 0.029(4) -0.006(4) 0.010(3) 0.004(3)
C3C 0.044(5) 0.033(4) 0.017(4) -0.008(3) 0.008(3) 0.004(3)
C4C 0.031(4) 0.026(4) 0.016(4) -0.013(3) -0.005(3) 0.003(3)
C5C 0.035(4) 0.020(4) 0.030(4) -0.007(3) 0.007(3) 0.009(3)
C6C 0.028(4) 0.022(4) 0.020(4) -0.007(3) 0.001(3) 0.003(3)
C7C 0.032(4) 0.014(3) 0.020(4) -0.005(3) 0.001(3) 0.003(3)
C8C 0.024(4) 0.026(4) 0.025(4) -0.008(3) 0.005(3) 0.006(3)
C9C 0.039(4) 0.021(4) 0.021(4) -0.004(3) 0.016(3) 0.002(3)
C10C 0.046(5) 0.025(4) 0.008(3) -0.008(3) -0.005(3) 0.006(3)
C11C 0.025(4) 0.019(3) 0.014(3) 0.000(3) 0.000(3) 0.001(3)
C12C 0.019(3) 0.026(4) 0.011(3) -0.004(3) -0.002(3) -0.003(3)
C13C 0.014(3) 0.031(4) 0.032(4) 0.005(3) -0.002(3) 0.006(3)
C14C 0.025(4) 0.040(4) 0.018(4) -0.003(3) -0.010(3) 0.000(3)
C15C 0.026(4) 0.048(5) 0.015(4) 0.007(3) -0.004(3) -0.001(3)
C16C 0.042(4) 0.026(4) 0.027(4) 0.000(3) 0.002(3) -0.005(3)
C17C 0.027(4) 0.042(5) 0.021(4) 0.003(4) 0.007(3) 0.005(3)
C18C 0.020(3) 0.019(4) 0.030(4) 0.000(3) -0.009(3) 0.005(3)
C19C 0.027(4) 0.022(4) 0.023(4) 0.006(3) -0.008(3) -0.003(3)
C20C 0.028(4) 0.022(4) 0.032(4) -0.006(3) 0.000(3) -0.002(3)
C21C 0.026(4) 0.026(4) 0.026(4) -0.001(3) -0.001(3) 0.002(3)
C22C 0.025(4) 0.024(4) 0.033(4) 0.005(3) 0.000(3) 0.000(3)
C23C 0.039(4) 0.024(4) 0.021(4) 0.008(3) 0.003(3) -0.001(3)
C24C 0.032(4) 0.022(4) 0.028(4) 0.003(3) 0.003(3) 0.002(3)
C25C 0.019(3) 0.014(3) 0.029(4) 0.007(3) -0.001(3) -0.001(3)
C26C 0.036(4) 0.027(4) 0.031(4) 0.004(3) -0.014(3) 0.007(3)

loop_
_atom_type_symbol
_atom_type_description
_atom_type_scat_dispersion_real
_atom_type_scat_dispersion_imag
_atom_type_scat_source
C C 0.0033 0.0016 'International Tables Vol C Tables 4.2.6.8 and 6.1.1.4'
H H 0.0000 0.0000 'International Tables Vol C Tables 4.2.6.8 and 6.1.1.4'
O O 0.0106 0.0060 'International Tables Vol C Tables 4.2.6.8 and 6.1.1.4'
Co Co 0.3494 0.9721 'International Tables Vol C Tables 4.2.6.8 and 6.1.1.4'
Mo Mo -1.6832 0.6857 'International Tables Vol C Tables 4.2.6.8 and 6.1.1.4'

loop_
_geom_angle_atom_site_label_1
_geom_angle_atom_site_label_2
_geom_angle_atom_site_label_3
_geom_angle
_geom_angle_site_symmetry_1
_geom_angle_site_symmetry_3
_geom_angle_publ_flag
C13A Co1A C14A 96.1(3) . . ?
C13A Co1A C15A 92.9(3) . . ?
C14A Co1A C15A 104.2(3) . . ?
C13A Co1A C11A 100.4(3) . . ?
C14A Co1A C11A 121.0(3) . . ?
C15A Co1A C11A 130.7(3) . . ?
C13A Co1A Co2A 142.2(2) . . ?
C14A Co1A Co2A 98.2(2) . . ?
C15A Co1A Co2A 49.7(2) . . ?
C11A Co1A Co2A 101.77(18) . . ?
C13A Co1A Mo2A 110.3(2) . . ?
C14A Co1A Mo2A 153.1(2) . . ?
C15A Co1A Mo2A 80.03(19) . . ?
C11A Co1A Mo2A 50.79(17) . . ?
Co2A Co1A Mo2A 63.85(3) . . ?
C13A Co1A Mo1A 146.7(2) . . ?
C14A Co1A Mo1A 92.4(2) . . ?
C15A Co1A Mo1A 116.1(2) . . ?
C11A Co1A Mo1A 48.62(17) . . ?
Co2A Co1A Mo1A 67.21(3) . . ?
Mo2A Co1A Mo1A 62.73(2) . . ?
C16A Co2A C17A 91.0(3) . . ?
C16A Co2A C15A 103.0(3) . . ?
C17A Co2A C15A 96.2(3) . . ?
C16A Co2A C12A 121.5(3) . . ?
C17A Co2A C12A 101.5(3) . . ?
C15A Co2A C12A 131.3(3) . . ?
C16A Co2A Co1A 108.4(2) . . ?
C17A Co2A Co1A 143.8(2) . . ?
C15A Co2A Co1A 50.4(2) . . ?
C12A Co2A Co1A 94.20(19) . . ?
C16A Co2A Co3A 122.1(3) . . ?
C17A Co2A Co3A 54.4(2) . . ?
C15A Co2A Co3A 123.3(2) . . ?
C12A Co2A Co3A 47.61(19) . . ?
Co1A Co2A Co3A 127.23(5) . . ?
C16A Co2A Mo2A 165.9(2) . . ?
C17A Co2A Mo2A 102.6(2) . . ?
C15A Co2A Mo2A 79.3(2) . . ?
C12A Co2A Mo2A 52.77(17) . . ?
Co1A Co2A Mo2A 62.18(3) . . ?
Co3A Co2A Mo2A 65.30(3) . . ?
C16A Co2A Mo1A 106.5(2) . . ?
C17A Co2A Mo1A 143.5(2) . . ?
C15A Co2A Mo1A 110.1(2) . . ?
C12A Co2A Mo1A 42.04(19) . . ?
Co1A Co2A Mo1A 60.44(3) . . ?
Co3A Co2A Mo1A 89.48(3) . . ?
Mo2A Co2A Mo1A 60.17(2) . . ?
C18A Co3A C19A 97.5(3) . . ?
C18A Co3A C12A 158.3(3) . . ?
C19A Co3A C12A 102.8(3) . . ?
C18A Co3A C17A 88.6(3) . . ?
C19A Co3A C17A 96.9(3) . . ?
C12A Co3A C17A 96.3(3) . . ?
C18A Co3A Co2A 128.0(2) . . ?
C19A Co3A Co2A 110.2(2) . . ?
C12A Co3A Co2A 50.6(2) . . ?
C17A Co3A Co2A 46.25(19) . . ?
C18A Co3A Co4A 121.5(2) . . ?
C19A Co3A Co4A 99.4(2) . . ?
C12A Co3A Co4A 47.75(19) . . ?
C17A Co3A Co4A 143.09(19) . . ?
Co2A Co3A Co4A 96.91(4) . . ?
C18A Co3A Mo2A 107.8(2) . . ?
C19A Co3A Mo2A 152.7(2) . . ?
C12A Co3A Mo2A 50.94(18) . . ?
C17A Co3A Mo2A 93.85(18) . . ?
Co2A Co3A Mo2A 61.51(3) . . ?
Co4A Co3A Mo2A 58.79(3) . . ?
C20A Co4A C21A 100.0(4) . . ?
C20A Co4A C22A 93.1(3) . . ?
C21A Co4A C22A 93.2(3) . . ?
C20A Co4A C12A 115.0(3) . . ?
C21A Co4A C12A 106.0(3) . . ?
C22A Co4A C12A 141.7(3) . . ?
C20A Co4A Co5A 122.1(3) . . ?
C21A Co4A Co5A 120.1(2) . . ?
C22A Co4A Co5A 48.5(2) . . ?
C12A Co4A Co5A 93.43(19) . . ?
C20A Co4A Co3A 71.2(3) . . ?
C21A Co4A Co3A 106.9(2) . . ?
C22A Co4A Co3A 156.1(2) . . ?
C12A Co4A Co3A 44.54(18) . . ?
Co5A Co4A Co3A 124.99(4) . . ?
C20A Co4A Mo2A 95.0(2) . . ?
C21A Co4A Mo2A 158.8(2) . . ?
C22A Co4A Mo2A 101.0(2) . . ?
C12A Co4A Mo2A 53.58(17) . . ?
Co5A Co4A Mo2A 61.94(3) . . ?
Co3A Co4A Mo2A 63.92(3) . . ?
C20A Co4A Mo1A 153.8(2) . . ?
C21A Co4A Mo1A 100.6(2) . . ?
C22A Co4A Mo1A 101.6(2) . . ?
C12A Co4A Mo1A 43.06(19) . . ?
Co5A Co4A Mo1A 58.62(3) . . ?
Co3A Co4A Mo1A 87.41(3) . . ?
Mo2A Co4A Mo1A 61.24(2) . . ?
C23A Co5A C24A 94.9(3) . . ?
C23A Co5A C22A 94.2(3) . . ?
C24A Co5A C22A 93.8(3) . . ?
C23A Co5A C11A 108.7(3) . . ?
C24A Co5A C11A 103.7(3) . . ?
C22A Co5A C11A 149.5(3) . . ?
C23A Co5A Co4A 120.7(2) . . ?
C24A Co5A Co4A 127.1(2) . . ?
C22A Co5A Co4A 49.8(2) . . ?
C11A Co5A Co4A 100.22(18) . . ?
C23A Co5A Mo1A 95.3(2) . . ?
C24A Co5A Mo1A 153.5(2) . . ?
C22A Co5A Mo1A 109.7(2) . . ?
C11A Co5A Mo1A 49.84(17) . . ?
Co4A Co5A Mo1A 66.22(3) . . ?
C23A Co5A Mo2A 156.8(2) . . ?
C24A Co5A Mo2A 100.4(2) . . ?
C22A Co5A Mo2A 102.0(2) . . ?
C11A Co5A Mo2A 50.74(17) . . ?
Co4A Co5A Mo2A 61.95(3) . . ?
Mo1A Co5A Mo2A 63.71(3) . . ?
C12A Mo1A C11A 99.7(2) . . ?
C12A Mo1A C5A 98.2(3) . . ?
C11A Mo1A C5A 162.0(2) . . ?
C12A Mo1A C1A 118.2(3) . . ?
C11A Mo1A C1A 132.1(3) . . ?
C5A Mo1A C1A 34.8(2) . . ?
C12A Mo1A C4A 111.4(2) . . ?
C11A Mo1A C4A 135.0(3) . . ?
C5A Mo1A C4A 34.4(2) . . ?
C1A Mo1A C4A 57.3(2) . . ?
C12A Mo1A C3A 145.4(3) . . ?
C11A Mo1A C3A 106.6(2) . . ?
C5A Mo1A C3A 57.0(2) . . ?
C1A Mo1A C3A 56.4(3) . . ?
C4A Mo1A C3A 34.4(2) . . ?
C12A Mo1A C2A 152.2(3) . . ?
C11A Mo1A C2A 105.3(2) . . ?
C5A Mo1A C2A 57.2(2) . . ?
C1A Mo1A C2A 34.1(2) . . ?
C4A Mo1A C2A 56.8(2) . . ?
C3A Mo1A C2A 33.5(2) . . ?
C12A Mo1A Co5A 91.09(18) . . ?
C11A Mo1A Co5A 51.03(18) . . ?
C5A Mo1A Co5A 128.8(2) . . ?
C1A Mo1A Co5A 97.56(18) . . ?
C4A Mo1A Co5A 151.75(17) . . ?
C3A Mo1A Co5A 122.94(18) . . ?
C2A Mo1A Co5A 95.35(17) . . ?
C12A Mo1A Co1A 87.27(18) . . ?
C11A Mo1A Co1A 49.10(18) . . ?
C5A Mo1A Co1A 132.19(19) . . ?
C1A Mo1A Co1A 149.6(2) . . ?
C4A Mo1A Co1A 99.58(18) . . ?
C3A Mo1A Co1A 93.23(18) . . ?
C2A Mo1A Co1A 118.34(19) . . ?
Co5A Mo1A Co1A 98.31(3) . . ?
C12A Mo1A Mo2A 51.18(17) . . ?
C11A Mo1A Mo2A 48.64(17) . . ?
C5A Mo1A Mo2A 149.29(18) . . ?
C1A Mo1A Mo2A 150.57(18) . . ?
C4A Mo1A Mo2A 148.87(16) . . ?
C3A Mo1A Mo2A 150.04(17) . . ?
C2A Mo1A Mo2A 150.85(17) . . ?
Co5A Mo1A Mo2A 59.15(3) . . ?
Co1A Mo1A Mo2A 58.42(2) . . ?
C12A Mo1A Co4A 43.94(19) . . ?
C11A Mo1A Co4A 92.29(18) . . ?
C5A Mo1A Co4A 100.72(19) . . ?
C1A Mo1A Co4A 95.61(19) . . ?
C4A Mo1A Co4A 132.67(18) . . ?
C3A Mo1A Co4A 152.01(18) . . ?
C2A Mo1A Co4A 122.13(19) . . ?
Co5A Mo1A Co4A 55.16(3) . . ?
Co1A Mo1A Co4A 114.75(3) . . ?
Mo2A Mo1A Co4A 57.08(2) . . ?
C12A Mo1A Co2A 42.42(19) . . ?
C11A Mo1A Co2A 89.89(17) . . ?
C5A Mo1A Co2A 103.43(19) . . ?
C1A Mo1A Co2A 137.8(2) . . ?
C4A Mo1A Co2A 91.90(16) . . ?
C3A Mo1A Co2A 114.72(18) . . ?
C2A Mo1A Co2A 147.28(18) . . ?
Co5A Mo1A Co2A 116.35(3) . . ?
Co1A Mo1A Co2A 52.35(3) . . ?
Mo2A Mo1A Co2A 57.55(2) . . ?
Co4A Mo1A Co2A 85.07(3) . . ?
C11A Mo2A C12A 89.7(2) . . ?
C11A Mo2A C7A 90.2(2) . . ?
C12A Mo2A C7A 175.1(2) . . ?
C11A Mo2A C10A 136.4(2) . . ?
C12A Mo2A C10A 125.2(2) . . ?
C7A Mo2A C10A 57.4(2) . . ?
C11A Mo2A C6A 101.9(2) . . ?
C12A Mo2A C6A 150.4(2) . . ?
C7A Mo2A C6A 34.2(2) . . ?
C10A Mo2A C6A 34.9(2) . . ?
C11A Mo2A C8A 112.4(2) . . ?
C12A Mo2A C8A 142.1(2) . . ?
C7A Mo2A C8A 34.3(2) . . ?
C10A Mo2A C8A 57.4(2) . . ?
C6A Mo2A C8A 57.1(2) . . ?
C11A Mo2A C9A 145.9(2) . . ?
C12A Mo2A C9A 121.9(2) . . ?
C7A Mo2A C9A 57.2(2) . . ?
C10A Mo2A C9A 34.8(2) . . ?
C6A Mo2A C9A 57.7(2) . . ?
C8A Mo2A C9A 34.4(2) . . ?
C11A Mo2A Co4A 94.51(17) . . ?
C12A Mo2A Co4A 45.95(17) . . ?
C7A Mo2A Co4A 129.20(17) . . ?
C10A Mo2A Co4A 128.04(17) . . ?
C6A Mo2A Co4A 155.49(18) . . ?
C8A Mo2A Co4A 99.84(16) . . ?
C9A Mo2A Co4A 98.94(17) . . ?
C11A Mo2A Co5A 49.64(17) . . ?
C12A Mo2A Co5A 84.10(17) . . ?
C7A Mo2A Co5A 92.08(17) . . ?
C10A Mo2A Co5A 144.75(17) . . ?
C6A Mo2A Co5A 124.10(19) . . ?
C8A Mo2A Co5A 87.60(17) . . ?
C9A Mo2A Co5A 115.84(16) . . ?
Co4A Mo2A Co5A 56.12(3) . . ?
C11A Mo2A Co1A 49.03(17) . . ?
C12A Mo2A Co1A 82.57(17) . . ?
C7A Mo2A Co1A 101.00(16) . . ?
C10A Mo2A Co1A 105.07(17) . . ?
C6A Mo2A Co1A 84.77(17) . . ?
C8A Mo2A Co1A 135.25(16) . . ?
C9A Mo2A Co1A 139.35(17) . . ?
Co4A Mo2A Co1A 119.71(3) . . ?
Co5A Mo2A Co1A 97.20(3) . . ?
C11A Mo2A Co2A 92.18(17) . . ?
C12A Mo2A Co2A 44.81(17) . . ?
C7A Mo2A Co2A 140.09(17) . . ?
C10A Mo2A Co2A 96.18(17) . . ?
C6A Mo2A Co2A 106.92(18) . . ?
C8A Mo2A Co2A 152.31(17) . . ?
C9A Mo2A Co2A 118.82(16) . . ?
Co4A Mo2A Co2A 90.32(3) . . ?
Co5A Mo2A Co2A 119.05(3) . . ?
Co1A Mo2A Co2A 53.97(3) . . ?
C11A Mo2A Mo1A 46.56(17) . . ?
C12A Mo2A Mo1A 43.20(16) . . ?
C7A Mo2A Mo1A 136.20(17) . . ?
C10A Mo2A Mo1A 157.78(17) . . ?
C6A Mo2A Mo1A 141.89(17) . . ?
C8A Mo2A Mo1A 144.73(17) . . ?
C9A Mo2A Mo1A 160.44(17) . . ?
Co4A Mo2A Mo1A 61.69(3) . . ?
Co5A Mo2A Mo1A 57.14(2) . . ?
Co1A Mo2A Mo1A 58.85(2) . . ?
Co2A Mo2A Mo1A 62.28(2) . . ?
C25A O14A C26A 114.5(5) . . ?
C2A C1A C5A 108.8(6) . . ?
C2A C1A Mo1A 75.8(4) . . ?
C5A C1A Mo1A 72.6(4) . . ?
C3A C2A C1A 107.1(7) . . ?
C3A C2A Mo1A 72.3(4) . . ?
C1A C2A Mo1A 70.1(4) . . ?
C2A C3A C4A 108.9(7) . . ?
C2A C3A Mo1A 74.2(4) . . ?
C4A C3A Mo1A 71.3(4) . . ?
C5A C4A C3A 107.8(6) . . ?
C5A C4A Mo1A 72.4(4) . . ?
C3A C4A Mo1A 74.2(4) . . ?
C1A C5A C4A 107.3(7) . . ?
C1A C5A Mo1A 72.6(4) . . ?
C4A C5A Mo1A 73.2(4) . . ?
C7A C6A C10A 107.6(6) . . ?
C7A C6A Mo2A 72.6(4) . . ?
C10A C6A Mo2A 72.2(4) . . ?
C8A C7A C6A 109.0(6) . . ?
C8A C7A Mo2A 73.4(4) . . ?
C6A C7A Mo2A 73.2(4) . . ?
C7A C8A C9A 108.6(6) . . ?
C7A C8A Mo2A 72.3(4) . . ?
C9A C8A Mo2A 73.6(4) . . ?
C8A C9A C10A 106.8(6) . . ?
C8A C9A Mo2A 72.0(4) . . ?
C10A C9A Mo2A 71.3(4) . . ?
C6A C10A C9A 108.0(6) . . ?
C6A C10A Mo2A 72.9(4) . . ?
C9A C10A Mo2A 74.0(4) . . ?
C25A C11A Mo1A 136.7(4) . . ?
C25A C11A Co1A 103.3(4) . . ?
Mo1A C11A Co1A 82.3(2) . . ?
C25A C11A Co5A 103.0(4) . . ?
Mo1A C11A Co5A 79.1(2) . . ?
Co1A C11A Co5A 153.6(3) . . ?
C25A C11A Mo2A 138.5(5) . . ?
Mo1A C11A Mo2A 84.8(2) . . ?
Co1A C11A Mo2A 80.2(2) . . ?
Co5A C11A Mo2A 79.6(2) . . ?
Co3A C12A Mo1A 173.3(4) . . ?
Co3A C12A Co2A 81.8(2) . . ?
Mo1A C12A Co2A 95.5(3) . . ?
Co3A C12A Co4A 87.7(3) . . ?
Mo1A C12A Co4A 93.0(3) . . ?
Co2A C12A Co4A 160.2(3) . . ?
Co3A C12A Mo2A 88.0(2) . . ?
Mo1A C12A Mo2A 85.6(2) . . ?
Co2A C12A Mo2A 82.4(2) . . ?
Co4A C12A Mo2A 80.5(2) . . ?
O1A C13A Co1A 178.0(6) . . ?
O2A C14A Co1A 174.9(6) . . ?
O3A C15A Co2A 140.0(6) . . ?
O3A C15A Co1A 140.1(6) . . ?
Co2A C15A Co1A 79.9(3) . . ?
O4A C16A Co2A 178.1(8) . . ?
O5A C17A Co2A 149.3(6) . . ?
O5A C17A Co3A 131.3(5) . . ?
Co2A C17A Co3A 79.3(3) . . ?
O6A C18A Co3A 176.2(6) . . ?
O7A C19A Co3A 177.7(7) . . ?
O8A C20A Co4A 170.4(8) . . ?
O9A C21A Co4A 178.2(6) . . ?
O10A C22A Co5A 140.0(6) . . ?
O10A C22A Co4A 138.2(6) . . ?
Co5A C22A Co4A 81.7(3) . . ?
O11A C23A Co5A 175.2(6) . . ?
O12A C24A Co5A 177.5(6) . . ?
O13A C25A O14A 122.6(6) . . ?
O13A C25A C11A 125.1(6) . . ?
O14A C25A C11A 112.3(6) . . ?
C14B Co1B C13B 97.4(3) . . ?
C14B Co1B C15B 102.2(3) . . ?
C13B Co1B C15B 92.5(3) . . ?
C14B Co1B C11B 118.9(3) . . ?
C13B Co1B C11B 99.9(3) . . ?
C15B Co1B C11B 134.7(3) . . ?
C14B Co1B Co2B 100.5(3) . . ?
C13B Co1B Co2B 139.6(2) . . ?
C15B Co1B Co2B 48.4(2) . . ?
C11B Co1B Co2B 102.54(19) . . ?
C14B Co1B Mo2B 152.9(3) . . ?
C13B Co1B Mo2B 108.8(2) . . ?
C15B Co1B Mo2B 83.85(19) . . ?
C11B Co1B Mo2B 50.86(18) . . ?
Co2B Co1B Mo2B 63.70(3) . . ?
C14B Co1B Mo1B 91.3(3) . . ?
C13B Co1B Mo1B 148.2(2) . . ?
C15B Co1B Mo1B 115.5(2) . . ?
C11B Co1B Mo1B 49.91(18) . . ?
Co2B Co1B Mo1B 67.18(3) . . ?
Mo2B Co1B Mo1B 62.75(3) . . ?
C16B Co2B C17B 94.7(3) . . ?
C16B Co2B C15B 101.5(3) . . ?
C17B Co2B C15B 95.2(3) . . ?
C16B Co2B C12B 119.4(3) . . ?
C17B Co2B C12B 99.1(3) . . ?
C15B Co2B C12B 135.0(3) . . ?
C16B Co2B Co1B 112.5(2) . . ?
C17B Co2B Co1B 138.7(2) . . ?
C15B Co2B Co1B 50.7(2) . . ?
C12B Co2B Co1B 93.87(19) . . ?
C16B Co2B Co3B 117.4(2) . . ?
C17B Co2B Co3B 52.2(2) . . ?
C15B Co2B Co3B 128.8(2) . . ?
C12B Co2B Co3B 46.95(18) . . ?
Co1B Co2B Co3B 127.22(4) . . ?
C16B Co2B Mo2B 167.2(2) . . ?
C17B Co2B Mo2B 96.4(2) . . ?
C15B Co2B Mo2B 83.8(2) . . ?
C12B Co2B Mo2B 52.40(17) . . ?
Co1B Co2B Mo2B 61.91(3) . . ?
Co3B Co2B Mo2B 65.64(3) . . ?
C16B Co2B Mo1B 107.2(2) . . ?
C17B Co2B Mo1B 141.3(2) . . ?
C15B Co2B Mo1B 110.6(2) . . ?
C12B Co2B Mo1B 42.33(18) . . ?
Co1B Co2B Mo1B 60.02(3) . . ?
Co3B Co2B Mo1B 89.18(3) . . ?
Mo2B Co2B Mo1B 60.01(2) . . ?
C18B Co3B C19B 96.9(3) . . ?
C18B Co3B C12B 101.5(3) . . ?
C19B Co3B C12B 155.3(3) . . ?
C18B Co3B C17B 100.3(3) . . ?
C19B Co3B C17B 94.5(3) . . ?
C12B Co3B C17B 98.2(3) . . ?
C18B Co3B Co2B 107.3(2) . . ?
C19B Co3B Co2B 137.1(2) . . ?
C12B Co3B Co2B 51.05(18) . . ?
C17B Co3B Co2B 47.20(19) . . ?
C18B Co3B Co4B 100.5(2) . . ?
C19B Co3B Co4B 113.3(2) . . ?
C12B Co3B Co4B 47.20(17) . . ?
C17B Co3B Co4B 142.65(19) . . ?
Co2B Co3B Co4B 96.85(4) . . ?
C18B Co3B Mo2B 151.4(2) . . ?
C19B Co3B Mo2B 109.1(2) . . ?
C12B Co3B Mo2B 50.22(19) . . ?
C17B Co3B Mo2B 89.80(18) . . ?
Co2B Co3B Mo2B 61.09(3) . . ?
Co4B Co3B Mo2B 58.50(3) . . ?
C21B Co4B C20B 101.0(3) . . ?
C21B Co4B C22B 91.3(3) . . ?
C20B Co4B C22B 95.1(3) . . ?
C21B Co4B C12B 118.8(3) . . ?
C20B Co4B C12B 102.3(3) . . ?
C22B Co4B C12B 140.8(3) . . ?
C21B Co4B Co5B 117.4(2) . . ?
C20B Co4B Co5B 123.9(2) . . ?
C22B Co4B Co5B 48.1(2) . . ?
C12B Co4B Co5B 93.69(19) . . ?
C21B Co4B Co3B 76.5(2) . . ?
C20B Co4B Co3B 101.3(2) . . ?
C22B Co4B Co3B 161.1(2) . . ?
C12B Co4B Co3B 43.70(18) . . ?
Co5B Co4B Co3B 125.39(4) . . ?
C21B Co4B Mo2B 94.8(2) . . ?
C20B Co4B Mo2B 155.3(2) . . ?
C22B Co4B Mo2B 103.5(2) . . ?
C12B Co4B Mo2B 53.11(18) . . ?
Co5B Co4B Mo2B 62.48(3) . . ?
Co3B Co4B Mo2B 63.93(3) . . ?
C21B Co4B Mo1B 155.2(2) . . ?
C20B Co4B Mo1B 100.3(2) . . ?
C22B Co4B Mo1B 99.4(2) . . ?
C12B Co4B Mo1B 43.30(18) . . ?
Co5B Co4B Mo1B 58.55(3) . . ?
Co3B Co4B Mo1B 86.87(3) . . ?
Mo2B Co4B Mo1B 60.98(3) . . ?
C24B Co5B C23B 96.3(3) . . ?
C24B Co5B C22B 97.6(3) . . ?
C23B Co5B C22B 92.5(3) . . ?
C24B Co5B C11B 104.1(3) . . ?
C23B Co5B C11B 105.7(3) . . ?
C22B Co5B C11B 149.7(3) . . ?
C24B Co5B Co4B 125.8(2) . . ?
C23B Co5B Co4B 122.1(2) . . ?
C22B Co5B Co4B 49.2(2) . . ?
C11B Co5B Co4B 100.49(18) . . ?
C24B Co5B Mo1B 94.5(2) . . ?
C23B Co5B Mo1B 156.2(2) . . ?
C22B Co5B Mo1B 107.1(2) . . ?
C11B Co5B Mo1B 50.87(17) . . ?
Co4B Co5B Mo1B 66.11(3) . . ?
C24B Co5B Mo2B 152.7(2) . . ?
C23B Co5B Mo2B 99.6(2) . . ?
C22B Co5B Mo2B 103.7(2) . . ?
C11B Co5B Mo2B 50.14(17) . . ?
Co4B Co5B Mo2B 61.66(3) . . ?
Mo1B Co5B Mo2B 63.14(3) . . ?
C12B Mo1B C11B 99.6(2) . . ?
C12B Mo1B C2B 94.9(3) . . ?
C11B Mo1B C2B 164.9(3) . . ?
C12B Mo1B C1B 112.4(3) . . ?
C11B Mo1B C1B 133.1(3) . . ?
C2B Mo1B C1B 34.5(2) . . ?
C12B Mo1B C3B 110.8(3) . . ?
C11B Mo1B C3B 139.7(3) . . ?
C2B Mo1B C3B 34.2(3) . . ?
C1B Mo1B C3B 57.1(3) . . ?
C12B Mo1B C5B 146.6(3) . . ?
C11B Mo1B C5B 108.1(3) . . ?
C2B Mo1B C5B 56.8(3) . . ?
C1B Mo1B C5B 34.2(3) . . ?
C3B Mo1B C5B 56.8(3) . . ?
C12B Mo1B C4B 144.9(4) . . ?
C11B Mo1B C4B 111.1(3) . . ?
C2B Mo1B C4B 56.6(3) . . ?
C1B Mo1B C4B 56.8(3) . . ?
C3B Mo1B C4B 34.1(3) . . ?
C5B Mo1B C4B 34.1(3) . . ?
C12B Mo1B Co5B 91.38(17) . . ?
C11B Mo1B Co5B 50.95(16) . . ?
C2B Mo1B Co5B 133.4(2) . . ?
C1B Mo1B Co5B 151.77(19) . . ?
C3B Mo1B Co5B 101.2(2) . . ?
C5B Mo1B Co5B 120.5(2) . . ?
C4B Mo1B Co5B 95.0(2) . . ?
C12B Mo1B Co1B 88.04(18) . . ?
C11B Mo1B Co1B 48.87(16) . . ?
C2B Mo1B Co1B 128.0(2) . . ?
C1B Mo1B Co1B 97.47(18) . . ?
C3B Mo1B Co1B 152.3(2) . . ?
C5B Mo1B Co1B 96.2(2) . . ?
C4B Mo1B Co1B 124.8(3) . . ?
Co5B Mo1B Co1B 98.30(3) . . ?
C12B Mo1B Mo2B 51.00(18) . . ?
C11B Mo1B Mo2B 48.62(17) . . ?
C2B Mo1B Mo2B 145.86(19) . . ?
C1B Mo1B Mo2B 147.53(18) . . ?
C3B Mo1B Mo2B 149.2(2) . . ?
C5B Mo1B Mo2B 152.7(2) . . ?
C4B Mo1B Mo2B 153.9(2) . . ?
Co5B Mo1B Mo2B 59.95(2) . . ?
Co1B Mo1B Mo2B 58.53(2) . . ?
C12B Mo1B Co4B 43.96(17) . . ?
C11B Mo1B Co4B 92.06(17) . . ?
C2B Mo1B Co4B 101.4(2) . . ?
C1B Mo1B Co4B 134.8(2) . . ?
C3B Mo1B Co4B 92.1(2) . . ?
C5B Mo1B Co4B 148.4(2) . . ?
C4B Mo1B Co4B 116.2(3) . . ?
Co5B Mo1B Co4B 55.34(3) . . ?
Co1B Mo1B Co4B 115.30(3) . . ?
Mo2B Mo1B Co4B 57.36(2) . . ?
C12B Mo1B Co2B 43.07(17) . . ?
C11B Mo1B Co2B 89.98(17) . . ?
C2B Mo1B Co2B 97.75(19) . . ?
C1B Mo1B Co2B 90.91(18) . . ?
C3B Mo1B Co2B 130.3(3) . . ?
C5B Mo1B Co2B 117.3(3) . . ?
C4B Mo1B Co2B 147.7(2) . . ?
Co5B Mo1B Co2B 117.25(3) . . ?
Co1B Mo1B Co2B 52.80(3) . . ?
Mo2B Mo1B Co2B 57.60(2) . . ?
Co4B Mo1B Co2B 85.78(3) . . ?
C11B Mo2B C12B 91.2(2) . . ?
C11B Mo2B C10B 89.6(2) . . ?
C12B Mo2B C10B 179.0(2) . . ?
C11B Mo2B C7B 138.4(2) . . ?
C12B Mo2B C7B 122.3(2) . . ?
C10B Mo2B C7B 57.3(2) . . ?
C11B Mo2B C8B 144.5(2) . . ?
C12B Mo2B C8B 121.2(2) . . ?
C10B Mo2B C8B 57.9(2) . . ?
C7B Mo2B C8B 34.9(2) . . ?
C11B Mo2B C6B 104.1(2) . . ?
C12B Mo2B C6B 146.0(2) . . ?
C10B Mo2B C6B 34.2(2) . . ?
C7B Mo2B C6B 34.4(2) . . ?
C8B Mo2B C6B 57.7(2) . . ?
C11B Mo2B C9B 110.5(2) . . ?
C12B Mo2B C9B 144.0(2) . . ?
C10B Mo2B C9B 35.0(2) . . ?
C7B Mo2B C9B 57.2(2) . . ?
C8B Mo2B C9B 34.4(2) . . ?
C6B Mo2B C9B 57.3(2) . . ?
C11B Mo2B Co1B 48.84(16) . . ?
C12B Mo2B Co1B 83.41(15) . . ?
C10B Mo2B Co1B 97.63(17) . . ?
C7B Mo2B Co1B 106.72(18) . . ?
C8B Mo2B Co1B 140.47(17) . . ?
C6B Mo2B Co1B 84.33(17) . . ?
C9B Mo2B Co1B 132.54(17) . . ?
C11B Mo2B Co4B 94.88(17) . . ?
C12B Mo2B Co4B 45.85(15) . . ?
C10B Mo2B Co4B 133.37(16) . . ?
C7B Mo2B Co4B 125.75(18) . . ?
C8B Mo2B Co4B 98.20(17) . . ?
C6B Mo2B Co4B 155.79(17) . . ?
C9B Mo2B Co4B 102.11(16) . . ?
Co1B Mo2B Co4B 119.75(3) . . ?
C11B Mo2B Co5B 49.25(16) . . ?
C12B Mo2B Co5B 83.99(16) . . ?
C10B Mo2B Co5B 95.99(16) . . ?
C7B Mo2B Co5B 146.20(17) . . ?
C8B Mo2B Co5B 115.27(19) . . ?
C6B Mo2B Co5B 128.88(17) . . ?
C9B Mo2B Co5B 88.97(16) . . ?
Co1B Mo2B Co5B 96.33(3) . . ?
Co4B Mo2B Co5B 55.86(3) . . ?
C11B Mo2B Co2B 93.10(16) . . ?
C12B Mo2B Co2B 45.42(15) . . ?
C10B Mo2B Co2B 135.23(16) . . ?
C7B Mo2B Co2B 94.69(17) . . ?
C8B Mo2B Co2B 119.40(19) . . ?
C6B Mo2B Co2B 102.73(17) . . ?
C9B Mo2B Co2B 151.61(17) . . ?
Co1B Mo2B Co2B 54.39(3) . . ?
Co4B Mo2B Co2B 90.93(3) . . ?
Co5B Mo2B Co2B 118.97(3) . . ?
C11B Mo2B Mo1B 47.71(17) . . ?
C12B Mo2B Mo1B 43.55(16) . . ?
C10B Mo2B Mo1B 137.20(16) . . ?
C7B Mo2B Mo1B 156.89(17) . . ?
C8B Mo2B Mo1B 159.72(17) . . ?
C6B Mo2B Mo1B 142.51(17) . . ?
C9B Mo2B Mo1B 145.85(16) . . ?
Co1B Mo2B Mo1B 58.72(2) . . ?
Co4B Mo2B Mo1B 61.66(2) . . ?
Co5B Mo2B Mo1B 56.91(2) . . ?
Co2B Mo2B Mo1B 62.38(2) . . ?
C25B O14B C26B 114.3(5) . . ?
C5B C1B C2B 107.5(7) . . ?
C5B C1B Mo1B 73.4(4) . . ?
C2B C1B Mo1B 72.7(4) . . ?
C3B C2B C1B 108.3(8) . . ?
C3B C2B Mo1B 73.0(4) . . ?
C1B C2B Mo1B 72.8(4) . . ?
C2B C3B C4B 108.0(8) . . ?
C2B C3B Mo1B 72.8(4) . . ?
C4B C3B Mo1B 73.7(5) . . ?
C3B C4B C5B 107.9(8) . . ?
C3B C4B Mo1B 72.1(4) . . ?
C5B C4B Mo1B 72.6(4) . . ?
C1B C5B C4B 108.3(8) . . ?
C1B C5B Mo1B 72.4(4) . . ?
C4B C5B Mo1B 73.4(5) . . ?
C10B C6B C7B 108.1(6) . . ?
C10B C6B Mo2B 72.2(4) . . ?
C7B C6B Mo2B 72.3(4) . . ?
C6B C7B C8B 108.7(6) . . ?
C6B C7B Mo2B 73.3(4) . . ?
C8B C7B Mo2B 73.0(4) . . ?
C9B C8B C7B 107.1(6) . . ?
C9B C8B Mo2B 73.1(4) . . ?
C7B C8B Mo2B 72.1(4) . . ?
C8B C9B C10B 108.0(6) . . ?
C8B C9B Mo2B 72.5(4) . . ?
C10B C9B Mo2B 71.5(3) . . ?
C6B C10B C9B 108.1(6) . . ?
C6B C10B Mo2B 73.6(4) . . ?
C9B C10B Mo2B 73.5(4) . . ?
C25B C11B Co1B 106.1(4) . . ?
C25B C11B Mo1B 137.2(5) . . ?
Co1B C11B Mo1B 81.2(2) . . ?
C25B C11B Co5B 100.6(4) . . ?
Co1B C11B Co5B 153.2(4) . . ?
Mo1B C11B Co5B 78.2(2) . . ?
C25B C11B Mo2B 138.8(5) . . ?
Co1B C11B Mo2B 80.3(2) . . ?
Mo1B C11B Mo2B 83.7(2) . . ?
Co5B C11B Mo2B 80.6(2) . . ?
Co3B C12B Mo1B 174.1(4) . . ?
Co3B C12B Co4B 89.1(2) . . ?
Mo1B C12B Co4B 92.7(3) . . ?
Co3B C12B Co2B 82.0(2) . . ?
Mo1B C12B Co2B 94.6(3) . . ?
Co4B C12B Co2B 161.1(3) . . ?
Co3B C12B Mo2B 89.3(2) . . ?
Mo1B C12B Mo2B 85.5(2) . . ?
Co4B C12B Mo2B 81.0(2) . . ?
Co2B C12B Mo2B 82.2(2) . . ?
O1B C13B Co1B 179.4(8) . . ?
O2B C14B Co1B 177.3(8) . . ?
O3B C15B Co2B 141.8(5) . . ?
O3B C15B Co1B 137.2(5) . . ?
Co2B C15B Co1B 80.9(3) . . ?
O4B C16B Co2B 177.9(7) . . ?
O5B C17B Co2B 144.9(6) . . ?
O5B C17B Co3B 134.4(5) . . ?
Co2B C17B Co3B 80.6(3) . . ?
O6B C18B Co3B 178.4(7) . . ?
O7B C19B Co3B 177.7(7) . . ?
O8B C20B Co4B 176.9(7) . . ?
O9B C21B Co4B 174.7(7) . . ?
O10B C22B Co5B 139.0(6) . . ?
O10B C22B Co4B 138.3(6) . . ?
Co5B C22B Co4B 82.6(3) . . ?
O11B C23B Co5B 176.1(6) . . ?
O12B C24B Co5B 174.5(6) . . ?
O13B C25B O14B 122.0(6) . . ?
O13B C25B C11B 127.7(6) . . ?
O14B C25B C11B 110.3(6) . . ?
C14C Co1C C13C 98.0(3) . . ?
C14C Co1C C15C 98.4(3) . . ?
C13C Co1C C15C 90.0(3) . . ?
C14C Co1C C11C 115.1(3) . . ?
C13C Co1C C11C 102.0(3) . . ?
C15C Co1C C11C 142.0(3) . . ?
C14C Co1C Co2C 107.4(2) . . ?
C13C Co1C Co2C 133.5(2) . . ?
C15C Co1C Co2C 48.9(2) . . ?
C11C Co1C Co2C 101.45(17) . . ?
C14C Co1C Mo2C 157.2(2) . . ?
C13C Co1C Mo2C 103.2(2) . . ?
C15C Co1C Mo2C 90.1(2) . . ?
C11C Co1C Mo2C 52.14(17) . . ?
Co2C Co1C Mo2C 63.13(3) . . ?
C14C Co1C Mo1C 93.9(2) . . ?
C13C Co1C Mo1C 150.5(2) . . ?
C15C Co1C Mo1C 114.9(2) . . ?
C11C Co1C Mo1C 48.57(17) . . ?
Co2C Co1C Mo1C 66.44(3) . . ?
Mo2C Co1C Mo1C 63.34(2) . . ?
C16C Co2C C17C 98.7(3) . . ?
C16C Co2C C15C 100.7(3) . . ?
C17C Co2C C15C 91.4(3) . . ?
C16C Co2C C12C 111.1(3) . . ?
C17C Co2C C12C 106.6(3) . . ?
C15C Co2C C12C 139.9(3) . . ?
C16C Co2C Co1C 113.5(2) . . ?
C17C Co2C Co1C 132.1(2) . . ?
C15C Co2C Co1C 49.7(2) . . ?
C12C Co2C Co1C 94.23(18) . . ?
C16C Co2C Co3C 115.2(2) . . ?
C17C Co2C Co3C 60.7(2) . . ?
C15C Co2C Co3C 136.5(2) . . ?
C12C Co2C Co3C 45.91(18) . . ?
Co1C Co2C Co3C 125.53(4) . . ?
C16C Co2C Mo2C 160.8(2) . . ?
C17C Co2C Mo2C 97.4(2) . . ?
C15C Co2C Mo2C 89.4(2) . . ?
C12C Co2C Mo2C 53.63(17) . . ?
Co1C Co2C Mo2C 61.41(3) . . ?
Co3C Co2C Mo2C 64.53(3) . . ?
C16C Co2C Mo1C 100.4(2) . . ?
C17C Co2C Mo1C 148.7(2) . . ?
C15C Co2C Mo1C 109.0(2) . . ?
C12C Co2C Mo1C 42.97(18) . . ?
Co1C Co2C Mo1C 59.67(3) . . ?
Co3C Co2C Mo1C 88.63(3) . . ?
Mo2C Co2C Mo1C 60.65(2) . . ?
C19C Co3C C18C 101.1(3) . . ?
C19C Co3C C12C 159.6(3) . . ?
C18C Co3C C12C 99.3(3) . . ?
C19C Co3C C20C 84.4(3) . . ?
C18C Co3C C20C 99.4(3) . . ?
C12C Co3C C20C 93.0(3) . . ?
C19C Co3C C17C 85.9(3) . . ?
C18C Co3C C17C 93.8(3) . . ?
C12C Co3C C17C 92.1(3) . . ?
C20C Co3C C17C 164.8(2) . . ?
C19C Co3C Co4C 123.8(2) . . ?
C18C Co3C Co4C 106.8(2) . . ?
C12C Co3C Co4C 49.16(18) . . ?
C20C Co3C Co4C 43.97(18) . . ?
C17C Co3C Co4C 137.85(18) . . ?
C19C Co3C Co2C 126.1(2) . . ?
C18C Co3C Co2C 98.5(2) . . ?
C12C Co3C Co2C 49.15(18) . . ?
C20C Co3C Co2C 140.27(18) . . ?
C17C Co3C Co2C 42.96(18) . . ?
Co4C Co3C Co2C 96.80(4) . . ?
C19C Co3C Mo2C 108.2(2) . . ?
C18C Co3C Mo2C 150.3(2) . . ?
C12C Co3C Mo2C 51.44(18) . . ?
C20C Co3C Mo2C 88.42(18) . . ?
C17C Co3C Mo2C 83.60(17) . . ?
Co4C Co3C Mo2C 60.33(3) . . ?
Co2C Co3C Mo2C 60.07(3) . . ?
C20C Co4C C21C 95.6(3) . . ?
C20C Co4C C22C 92.1(3) . . ?
C21C Co4C C22C 104.1(3) . . ?
C20C Co4C C12C 104.5(3) . . ?
C21C Co4C C12C 116.4(3) . . ?
C22C Co4C C12C 133.8(3) . . ?
C20C Co4C Co5C 138.7(2) . . ?
C21C Co4C Co5C 108.4(2) . . ?
C22C Co4C Co5C 50.3(2) . . ?
C12C Co4C Co5C 94.39(18) . . ?
C20C Co4C Co3C 58.1(2) . . ?
C21C Co4C Co3C 121.2(2) . . ?
C22C Co4C Co3C 126.0(2) . . ?
C12C Co4C Co3C 46.60(18) . . ?
Co5C Co4C Co3C 126.10(4) . . ?
C20C Co4C Mo2C 101.3(2) . . ?
C21C Co4C Mo2C 162.2(2) . . ?
C22C Co4C Mo2C 81.0(2) . . ?
C12C Co4C Mo2C 53.81(17) . . ?
Co5C Co4C Mo2C 61.45(3) . . ?
Co3C Co4C Mo2C 65.00(3) . . ?
C20C Co4C Mo1C 147.2(2) . . ?
C21C Co4C Mo1C 101.9(2) . . ?
C22C Co4C Mo1C 109.9(2) . . ?
C12C Co4C Mo1C 42.72(18) . . ?
Co5C Co4C Mo1C 59.93(3) . . ?
Co3C Co4C Mo1C 89.06(3) . . ?
Mo2C Co4C Mo1C 60.57(2) . . ?
C23C Co5C C24C 96.2(3) . . ?
C23C Co5C C22C 101.1(3) . . ?
C24C Co5C C22C 92.8(3) . . ?
C23C Co5C C11C 120.6(3) . . ?
C24C Co5C C11C 99.8(3) . . ?
C22C Co5C C11C 134.3(3) . . ?
C23C Co5C Co4C 99.8(2) . . ?
C24C Co5C Co4C 141.4(2) . . ?
C22C Co5C Co4C 49.7(2) . . ?
C11C Co5C Co4C 101.78(17) . . ?
C23C Co5C Mo2C 155.2(2) . . ?
C24C Co5C Mo2C 108.3(2) . . ?
C22C Co5C Mo2C 82.0(2) . . ?
C11C Co5C Mo2C 52.34(17) . . ?
Co4C Co5C Mo2C 63.30(3) . . ?
C23C Co5C Mo1C 94.0(2) . . ?
C24C Co5C Mo1C 146.7(2) . . ?
C22C Co5C Mo1C 116.1(2) . . ?
C11C Co5C Mo1C 48.43(17) . . ?
Co4C Co5C Mo1C 66.70(3) . . ?
Mo2C Co5C Mo1C 63.28(2) . . ?
C12C Mo1C C11C 101.5(2) . . ?
C12C Mo1C C3C 100.1(2) . . ?
C11C Mo1C C3C 158.4(2) . . ?
C12C Mo1C C4C 114.4(2) . . ?
C11C Mo1C C4C 132.3(2) . . ?
C3C Mo1C C4C 34.7(2) . . ?
C12C Mo1C C2C 118.0(2) . . ?
C11C Mo1C C2C 129.4(2) . . ?
C3C Mo1C C2C 34.7(2) . . ?
C4C Mo1C C2C 57.6(2) . . ?
C12C Mo1C C5C 148.0(2) . . ?
C11C Mo1C C5C 103.6(2) . . ?
C3C Mo1C C5C 56.8(2) . . ?
C4C Mo1C C5C 33.9(2) . . ?
C2C Mo1C C5C 56.9(2) . . ?
C12C Mo1C C1C 152.2(2) . . ?
C11C Mo1C C1C 102.0(2) . . ?
C3C Mo1C C1C 56.9(2) . . ?
C4C Mo1C C1C 56.9(2) . . ?
C2C Mo1C C1C 34.2(2) . . ?
C5C Mo1C C1C 34.1(2) . . ?
C12C Mo1C Co1C 89.42(17) . . ?
C11C Mo1C Co1C 50.42(17) . . ?
C3C Mo1C Co1C 128.99(17) . . ?
C4C Mo1C Co1C 150.90(16) . . ?
C2C Mo1C Co1C 97.27(17) . . ?
C5C Mo1C Co1C 121.97(17) . . ?
C1C Mo1C Co1C 94.19(17) . . ?
C12C Mo1C Co5C 88.34(18) . . ?
C11C Mo1C Co5C 49.83(17) . . ?
C3C Mo1C Co5C 132.33(17) . . ?
C4C Mo1C Co5C 99.39(17) . . ?
C2C Mo1C Co5C 149.77(18) . . ?
C5C Mo1C Co5C 92.91(17) . . ?
C1C Mo1C Co5C 118.37(18) . . ?
Co1C Mo1C Co5C 97.62(3) . . ?
C12C Mo1C Mo2C 51.69(17) . . ?
C11C Mo1C Mo2C 49.81(17) . . ?
C3C Mo1C Mo2C 151.69(18) . . ?
C4C Mo1C Mo2C 150.14(17) . . ?
C2C Mo1C Mo2C 150.21(18) . . ?
C5C Mo1C Mo2C 148.59(17) . . ?
C1C Mo1C Mo2C 148.55(17) . . ?
Co1C Mo1C Mo2C 58.22(2) . . ?
Co5C Mo1C Mo2C 57.95(2) . . ?
C12C Mo1C Co2C 43.40(17) . . ?
C11C Mo1C Co2C 92.51(17) . . ?
C3C Mo1C Co2C 102.42(17) . . ?
C4C Mo1C Co2C 135.12(17) . . ?
C2C Mo1C Co2C 95.30(18) . . ?
C5C Mo1C Co2C 152.16(17) . . ?
C1C Mo1C Co2C 120.74(18) . . ?
Co1C Mo1C Co2C 53.89(3) . . ?
Co5C Mo1C Co2C 114.70(3) . . ?
Mo2C Mo1C Co2C 57.39(2) . . ?
C12C Mo1C Co4C 42.52(17) . . ?
C11C Mo1C Co4C 91.81(17) . . ?
C3C Mo1C Co4C 104.92(18) . . ?
C4C Mo1C Co4C 94.25(16) . . ?
C2C Mo1C Co4C 138.70(17) . . ?
C5C Mo1C Co4C 116.92(17) . . ?
C1C Mo1C Co4C 150.04(17) . . ?
Co1C Mo1C Co4C 114.85(3) . . ?
Co5C Mo1C Co4C 53.37(3) . . ?
Mo2C Mo1C Co4C 57.20(2) . . ?
Co2C Mo1C Co4C 84.51(3) . . ?
C11C Mo2C C12C 89.6(2) . . ?
C11C Mo2C C10C 90.2(2) . . ?
C12C Mo2C C10C 174.5(2) . . ?
C11C Mo2C C8C 138.4(2) . . ?
C12C Mo2C C8C 124.1(2) . . ?
C10C Mo2C C8C 58.6(2) . . ?
C11C Mo2C C6C 112.4(2) . . ?
C12C Mo2C C6C 140.7(2) . . ?
C10C Mo2C C6C 35.2(2) . . ?
C8C Mo2C C6C 58.2(2) . . ?
C11C Mo2C C7C 146.4(2) . . ?
C12C Mo2C C7C 120.4(2) . . ?
C10C Mo2C C7C 58.4(2) . . ?
C8C Mo2C C7C 35.4(2) . . ?
C6C Mo2C C7C 34.6(2) . . ?
C11C Mo2C C9C 104.0(2) . . ?
C12C Mo2C C9C 149.8(2) . . ?
C10C Mo2C C9C 35.2(2) . . ?
C8C Mo2C C9C 34.8(2) . . ?
C6C Mo2C C9C 58.0(2) . . ?
C7C Mo2C C9C 58.1(2) . . ?
C11C Mo2C Co5C 49.64(16) . . ?
C12C Mo2C Co5C 83.67(16) . . ?
C10C Mo2C Co5C 100.33(17) . . ?
C8C Mo2C Co5C 105.57(16) . . ?
C6C Mo2C Co5C 135.53(16) . . ?
C7C Mo2C Co5C 140.35(16) . . ?
C9C Mo2C Co5C 84.94(16) . . ?
C11C Mo2C Co1C 49.90(16) . . ?
C12C Mo2C Co1C 84.19(15) . . ?
C10C Mo2C Co1C 91.53(17) . . ?
C8C Mo2C Co1C 144.23(16) . . ?
C6C Mo2C Co1C 86.14(16) . . ?
C7C Mo2C Co1C 113.98(16) . . ?
C9C Mo2C Co1C 125.20(17) . . ?
Co5C Mo2C Co1C 98.36(3) . . ?
C11C Mo2C Co4C 93.14(16) . . ?
C12C Mo2C Co4C 44.89(15) . . ?
C10C Mo2C Co4C 140.56(17) . . ?
C8C Mo2C Co4C 95.56(16) . . ?
C6C Mo2C Co4C 152.18(16) . . ?
C7C Mo2C Co4C 118.32(15) . . ?
C9C Mo2C Co4C 106.58(17) . . ?
Co5C Mo2C Co4C 55.25(3) . . ?
Co1C Mo2C Co4C 120.03(3) . . ?
C11C Mo2C Co2C 93.47(16) . . ?
C12C Mo2C Co2C 45.43(15) . . ?
C10C Mo2C Co2C 129.16(17) . . ?
C8C Mo2C Co2C 127.06(16) . . ?
C6C Mo2C Co2C 98.97(16) . . ?
C7C Mo2C Co2C 97.70(16) . . ?
C9C Mo2C Co2C 155.03(16) . . ?
Co5C Mo2C Co2C 120.02(3) . . ?
Co1C Mo2C Co2C 55.46(3) . . ?
Co4C Mo2C Co2C 89.86(3) . . ?
C11C Mo2C Mo1C 46.05(16) . . ?
C12C Mo2C Mo1C 43.53(16) . . ?
C10C Mo2C Mo1C 135.94(16) . . ?
C8C Mo2C Mo1C 157.24(16) . . ?
C6C Mo2C Mo1C 144.57(16) . . ?
C7C Mo2C Mo1C 159.44(16) . . ?
C9C Mo2C Mo1C 142.43(16) . . ?
Co5C Mo2C Mo1C 58.77(2) . . ?
Co1C Mo2C Mo1C 58.44(2) . . ?
Co4C Mo2C Mo1C 62.23(2) . . ?
Co2C Mo2C Mo1C 61.96(3) . . ?
C25C O14C C26C 116.6(5) . . ?
C2C C1C C5C 108.0(6) . . ?
C2C C1C Mo1C 71.6(4) . . ?
C5C C1C Mo1C 73.0(4) . . ?
C3C C2C C1C 107.6(6) . . ?
C3C C2C Mo1C 72.2(4) . . ?
C1C C2C Mo1C 74.2(4) . . ?
C2C C3C C4C 108.0(6) . . ?
C2C C3C Mo1C 73.1(4) . . ?
C4C C3C Mo1C 72.7(4) . . ?
C5C C4C C3C 108.2(6) . . ?
C5C C4C Mo1C 74.8(4) . . ?
C3C C4C Mo1C 72.6(4) . . ?
C4C C5C C1C 108.3(6) . . ?
C4C C5C Mo1C 71.3(4) . . ?
C1C C5C Mo1C 72.9(4) . . ?
C7C C6C C10C 108.9(6) . . ?
C7C C6C Mo2C 73.0(3) . . ?
C10C C6C Mo2C 72.0(3) . . ?
C6C C7C C8C 107.7(6) . . ?
C6C C7C Mo2C 72.4(3) . . ?
C8C C7C Mo2C 72.1(3) . . ?
C9C C8C C7C 107.9(6) . . ?
C9C C8C Mo2C 73.4(3) . . ?
C7C C8C Mo2C 72.6(3) . . ?
C8C C9C C10C 108.0(6) . . ?
C8C C9C Mo2C 71.8(4) . . ?
C10C C9C Mo2C 71.1(4) . . ?
C6C C10C C9C 107.4(6) . . ?
C6C C10C Mo2C 72.8(4) . . ?
C9C C10C Mo2C 73.7(4) . . ?
C25C C11C Mo1C 136.5(4) . . ?
C25C C11C Co5C 105.3(4) . . ?
Mo1C C11C Co5C 81.7(2) . . ?
C25C C11C Co1C 102.8(4) . . ?
Mo1C C11C Co1C 81.0(2) . . ?
Co5C C11C Co1C 151.6(3) . . ?
C25C C11C Mo2C 139.3(4) . . ?
Mo1C C11C Mo2C 84.1(2) . . ?
Co5C C11C Mo2C 78.0(2) . . ?
Co1C C11C Mo2C 78.0(2) . . ?
Co3C C12C Co4C 84.2(2) . . ?
Co3C C12C Mo1C 172.3(4) . . ?
Co4C C12C Mo1C 94.8(3) . . ?
Co3C C12C Co2C 84.9(2) . . ?
Co4C C12C Co2C 159.6(3) . . ?
Mo1C C12C Co2C 93.6(2) . . ?
Co3C C12C Mo2C 87.5(2) . . ?
Co4C C12C Mo2C 81.3(2) . . ?
Mo1C C12C Mo2C 84.8(2) . . ?
Co2C C12C Mo2C 80.9(2) . . ?
O1C C13C Co1C 177.9(6) . . ?
O2C C14C Co1C 176.9(6) . . ?
O3C C15C Co2C 140.3(6) . . ?
O3C C15C Co1C 138.2(6) . . ?
Co2C C15C Co1C 81.5(3) . . ?
O4C C16C Co2C 178.9(7) . . ?
O5C C17C Co2C 157.1(6) . . ?
O5C C17C Co3C 126.4(5) . . ?
Co2C C17C Co3C 76.3(3) . . ?
O6C C18C Co3C 173.6(6) . . ?
O7C C19C Co3C 178.9(6) . . ?
O8C C20C Co4C 153.3(6) . . ?
O8C C20C Co3C 128.4(5) . . ?
Co4C C20C Co3C 77.9(3) . . ?
O9C C21C Co4C 178.6(6) . . ?
O10C C22C Co4C 140.4(6) . . ?
O10C C22C Co5C 139.6(6) . . ?
Co4C C22C Co5C 80.0(3) . . ?
O11C C23C Co5C 174.7(7) . . ?
O12C C24C Co5C 179.0(7) . . ?
O13C C25C O14C 121.9(6) . . ?
O13C C25C C11C 125.4(6) . . ?
O14C C25C C11C 112.7(5) . . ?

loop_
_geom_bond_atom_site_label_1
_geom_bond_atom_site_label_2
_geom_bond_distance
_geom_bond_site_symmetry_2
_geom_bond_publ_flag
Co1A C13A 1.787(7) . ?
Co1A C14A 1.785(8) . ?
Co1A C15A 1.921(7) . ?
Co1A C11A 2.056(6) . ?
Co1A Co2A 2.4530(13) . ?
Co1A Mo2A 2.6825(10) . ?
Co1A Mo1A 2.6947(10) . ?
Co2A C16A 1.758(8) . ?
Co2A C17A 1.823(7) . ?
Co2A C15A 1.900(7) . ?
Co2A C12A 1.936(6) . ?
Co2A Co3A 2.4805(13) . ?
Co2A Mo2A 2.7228(10) . ?
Co2A Mo1A 2.8562(10) . ?
Co3A C18A 1.784(7) . ?
Co3A C19A 1.798(8) . ?
Co3A C12A 1.851(6) . ?
Co3A C17A 2.053(7) . ?
Co3A Co4A 2.6365(13) . ?
Co3A Mo2A 2.8145(11) . ?
Co4A C20A 1.763(7) . ?
Co4A C21A 1.796(8) . ?
Co4A C22A 1.945(7) . ?
Co4A C12A 1.953(6) . ?
Co4A Co5A 2.5211(13) . ?
Co4A Mo2A 2.6801(10) . ?
Co4A Mo1A 2.8108(11) . ?
Co5A C23A 1.774(7) . ?
Co5A C24A 1.796(8) . ?
Co5A C22A 1.908(7) . ?
Co5A C11A 2.076(6) . ?
Co5A Mo1A 2.6222(10) . ?
Co5A Mo2A 2.6799(10) . ?
Mo1A C12A 1.922(6) . ?
Mo1A C11A 2.041(6) . ?
Mo1A C5A 2.358(6) . ?
Mo1A C1A 2.357(6) . ?
Mo1A C4A 2.368(6) . ?
Mo1A C3A 2.405(7) . ?
Mo1A C2A 2.430(7) . ?
Mo1A Mo2A 2.7988(8) . ?
Mo2A C11A 2.109(6) . ?
Mo2A C12A 2.187(6) . ?
Mo2A C7A 2.352(6) . ?
Mo2A C10A 2.350(6) . ?
Mo2A C6A 2.359(6) . ?
Mo2A C8A 2.366(6) . ?
Mo2A C9A 2.385(6) . ?
O1A C13A 1.146(7) . ?
O2A C14A 1.138(8) . ?
O3A C15A 1.157(7) . ?
O4A C16A 1.149(8) . ?
O5A C17A 1.165(7) . ?
O6A C18A 1.151(7) . ?
O7A C19A 1.135(8) . ?
O8A C20A 1.150(8) . ?
O9A C21A 1.137(8) . ?
O10A C22A 1.147(7) . ?
O11A C23A 1.138(8) . ?
O12A C24A 1.142(8) . ?
O13A C25A 1.209(7) . ?
O14A C25A 1.336(7) . ?
O14A C26A 1.469(7) . ?
C1A C2A 1.405(10) . ?
C1A C5A 1.412(10) . ?
C2A C3A 1.392(10) . ?
C3A C4A 1.413(9) . ?
C4A C5A 1.399(9) . ?
C6A C7A 1.385(9) . ?
C6A C10A 1.413(9) . ?
C7A C8A 1.389(9) . ?
C8A C9A 1.404(9) . ?
C9A C10A 1.416(9) . ?
C11A C25A 1.508(9) . ?
Co1B C14B 1.759(8) . ?
Co1B C13B 1.769(8) . ?
Co1B C15B 1.926(7) . ?
Co1B C11B 2.039(6) . ?
Co1B Co2B 2.4597(12) . ?
Co1B Mo2B 2.6690(10) . ?
Co1B Mo1B 2.6746(10) . ?
Co2B C16B 1.785(8) . ?
Co2B C17B 1.846(7) . ?
Co2B C15B 1.863(7) . ?
Co2B C12B 1.950(6) . ?
Co2B Co3B 2.4829(12) . ?
Co2B Mo2B 2.7121(10) . ?
Co2B Mo1B 2.8461(10) . ?
Co3B C18B 1.790(7) . ?
Co3B C19B 1.797(7) . ?
Co3B C12B 1.832(6) . ?
Co3B C17B 1.987(7) . ?
Co3B Co4B 2.6519(12) . ?
Co3B Mo2B 2.8223(11) . ?
Co4B C21B 1.783(8) . ?
Co4B C20B 1.812(7) . ?
Co4B C22B 1.924(7) . ?
Co4B C12B 1.946(6) . ?
Co4B Co5B 2.5193(12) . ?
Co4B Mo2B 2.6790(10) . ?
Co4B Mo1B 2.8002(10) . ?
Co5B C24B 1.772(7) . ?
Co5B C23B 1.782(7) . ?
Co5B C22B 1.892(7) . ?
Co5B C11B 2.073(6) . ?
Co5B Mo1B 2.6126(10) . ?
Co5B Mo2B 2.6993(10) . ?
Mo1B C12B 1.923(6) . ?
Mo1B C11B 2.071(6) . ?
Mo1B C2B 2.360(7) . ?
Mo1B C1B 2.361(6) . ?
Mo1B C3B 2.362(7) . ?
Mo1B C5B 2.373(7) . ?
Mo1B C4B 2.383(7) . ?
Mo1B Mo2B 2.7821(8) . ?
Mo2B C11B 2.100(6) . ?
Mo2B C12B 2.169(6) . ?
Mo2B C10B 2.338(6) . ?
Mo2B C7B 2.344(6) . ?
Mo2B C8B 2.356(6) . ?
Mo2B C6B 2.356(6) . ?
Mo2B C9B 2.363(6) . ?
O1B C13B 1.140(8) . ?
O2B C14B 1.135(9) . ?
O3B C15B 1.184(7) . ?
O4B C16B 1.135(8) . ?
O5B C17B 1.177(7) . ?
O6B C18B 1.139(8) . ?
O7B C19B 1.137(8) . ?
O8B C20B 1.122(8) . ?
O9B C21B 1.132(8) . ?
O10B C22B 1.167(7) . ?
O11B C23B 1.140(7) . ?
O12B C24B 1.138(7) . ?
O13B C25B 1.199(7) . ?
O14B C25B 1.372(8) . ?
O14B C26B 1.438(7) . ?
C1B C5B 1.391(11) . ?
C1B C2B 1.398(10) . ?
C2B C3B 1.389(11) . ?
C3B C4B 1.393(13) . ?
C4B C5B 1.394(13) . ?
C6B C10B 1.382(9) . ?
C6B C7B 1.390(9) . ?
C7B C8B 1.409(9) . ?
C8B C9B 1.394(9) . ?
C9B C10B 1.413(9) . ?
C11B C25B 1.501(9) . ?
Co1C C14C 1.776(7) . ?
Co1C C13C 1.779(7) . ?
Co1C C15C 1.918(7) . ?
Co1C C11C 2.075(6) . ?
Co1C Co2C 2.4891(12) . ?
Co1C Mo2C 2.6534(10) . ?
Co1C Mo1C 2.6595(10) . ?
Co2C C16C 1.789(7) . ?
Co2C C17C 1.796(7) . ?
Co2C C15C 1.895(7) . ?
Co2C C12C 1.944(6) . ?
Co2C Co3C 2.5603(12) . ?
Co2C Mo2C 2.6954(10) . ?
Co2C Mo1C 2.8244(10) . ?
Co3C C19C 1.794(7) . ?
Co3C C18C 1.819(7) . ?
Co3C C12C 1.846(6) . ?
Co3C C20C 2.195(7) . ?
Co3C C17C 2.299(7) . ?
Co3C Co4C 2.5278(12) . ?
Co3C Mo2C 2.8080(10) . ?
Co4C C20C 1.795(7) . ?
Co4C C21C 1.801(7) . ?
Co4C C22C 1.918(7) . ?
Co4C C12C 1.922(6) . ?
Co4C Co5C 2.4762(12) . ?
Co4C Mo2C 2.6921(10) . ?
Co4C Mo1C 2.8339(10) . ?
Co5C C23C 1.768(7) . ?
Co5C C24C 1.795(7) . ?
Co5C C22C 1.933(7) . ?
Co5C C11C 2.062(6) . ?
Co5C Mo2C 2.6471(10) . ?
Co5C Mo1C 2.6704(10) . ?
Mo1C C12C 1.929(6) . ?
Mo1C C11C 2.019(6) . ?
Mo1C C3C 2.352(6) . ?
Mo1C C4C 2.352(6) . ?
Mo1C C2C 2.363(6) . ?
Mo1C C5C 2.397(6) . ?
Mo1C C1C 2.396(6) . ?
Mo1C Mo2C 2.7893(8) . ?
Mo2C C11C 2.142(6) . ?
Mo2C C12C 2.198(6) . ?
Mo2C C10C 2.339(6) . ?
Mo2C C8C 2.352(6) . ?
Mo2C C6C 2.350(6) . ?
Mo2C C7C 2.359(6) . ?
Mo2C C9C 2.372(6) . ?
O1C C13C 1.145(7) . ?
O2C C14C 1.129(7) . ?
O3C C15C 1.169(8) . ?
O4C C16C 1.141(8) . ?
O5C C17C 1.147(8) . ?
O6C C18C 1.127(7) . ?
O7C C19C 1.141(7) . ?
O8C C20C 1.159(7) . ?
O9C C21C 1.118(7) . ?
O10C C22C 1.154(7) . ?
O11C C23C 1.146(7) . ?
O12C C24C 1.127(7) . ?
O13C C25C 1.214(7) . ?
O14C C25C 1.334(7) . ?
O14C C26C 1.444(7) . ?
C1C C2C 1.400(9) . ?
C1C C5C 1.406(9) . ?
C2C C3C 1.406(9) . ?
C3C C4C 1.402(9) . ?
C4C C5C 1.385(9) . ?
C6C C7C 1.399(8) . ?
C6C C10C 1.418(9) . ?
C7C C8C 1.431(8) . ?
C8C C9C 1.412(9) . ?
C9C C10C 1.425(9) . ?
C11C C25C 1.493(8) . ?
